data_4029515
loop_
_publ_author_name
'Gal\'an, Albano'
'Escudero-Ad\'an, Eduardo C'
'Frontera, Antonio'
'Ballester, Pablo'

_publ_section_title
;
 Synthesis, Structure, and Binding Properties of Lipophilic Cavitands
 Based on a Calix[4]pyrrole-Resorcinarene Hybrid Scaffold.
;
_journal_issue 12
_journal_name_full 'The Journal of organic chemistry'
_journal_page_first 5545
_journal_page_last 5557
_journal_paper_doi 10.1021/jo5007224
_journal_volume 79
_journal_year 2014
_chemical_formula_sum 'C144 H160.5 Cl6 N17.5 O11'
_chemical_formula_weight 2525.10
_chemical_name_systematic
; 
 ? 
;
_space_group_IT_number 14
_symmetry_cell_setting monoclinic
_symmetry_space_group_name_Hall '-P 2yn'
_symmetry_space_group_name_H-M 'P 1 21/n 1'
_atom_sites_solution_hydrogens geom
_atom_sites_solution_primary direct
_atom_sites_solution_secondary difmap
_audit_creation_method SHELXL-97
_cell_angle_alpha 90.00
_cell_angle_beta 95.513(8)
_cell_angle_gamma 90.00
_cell_formula_units_Z 4
_cell_length_a 18.841(4)
_cell_length_b 33.095(7)
_cell_length_c 21.482(5)
_cell_measurement_reflns_used 9616
_cell_measurement_temperature 100(2)
_cell_measurement_theta_max 29.49
_cell_measurement_theta_min 2.36
_cell_volume 13333(5)
_computing_cell_refinement 'Bruker APEX2 v2011.4-0'
_computing_data_collection 'Bruker APEX2 v2011.4-0'
_computing_data_reduction 'Bruker SAINT V7.60A'
_computing_molecular_graphics 'Bruker SHELXTL'
_computing_publication_material 'Bruker SHELXTL'
_computing_structure_refinement 'SHELXS-97 (Sheldrick, 2008)'
_computing_structure_solution Sir2011
_diffrn_ambient_temperature 100(2)
_diffrn_detector_area_resol_mean 512
_diffrn_detector_type '4K CCD area detector APEX II'
_diffrn_measured_fraction_theta_full 0.998
_diffrn_measured_fraction_theta_max 0.910
_diffrn_measurement_device_type 'APEX DUO Kappa 4-axis goniometer'
_diffrn_measurement_method
;
 Fullsphere data collection, phi and omega scans
;
_diffrn_measurement_specimen_support 'magnetic support whith MicroMount'
_diffrn_radiation_monochromator 'Quazar MX Multilayer Optics'
_diffrn_radiation_type MoK\a
_diffrn_radiation_wavelength 0.71073
_diffrn_reflns_av_R_equivalents 0.0404
_diffrn_reflns_av_sigmaI/netI 0.0340
_diffrn_reflns_limit_h_max 24
_diffrn_reflns_limit_h_min -26
_diffrn_reflns_limit_k_max 46
_diffrn_reflns_limit_k_min -43
_diffrn_reflns_limit_l_max 30
_diffrn_reflns_limit_l_min -27
_diffrn_reflns_number 288715
_diffrn_reflns_theta_full 25.00
_diffrn_reflns_theta_max 30.18
_diffrn_reflns_theta_min 1.25
_diffrn_source 'Micorfocus source E025 IuS'
_diffrn_source_current 0.6
_diffrn_source_power 50
_diffrn_source_size '0.2 mm x 0.2 mm fine focus'
_diffrn_source_type 'Bruker APEX DUO'
_exptl_absorpt_coefficient_mu 0.196
_exptl_absorpt_correction_T_max 0.9807
_exptl_absorpt_correction_T_min 0.9347
_exptl_absorpt_correction_type empirical
_exptl_absorpt_process_details
; 
 SADABS Version 2008/1 Bruker-Nonius
 Blessing, Acta Cryst. (1995) A51 33-38
;
_exptl_crystal_colour brown
_exptl_crystal_density_diffrn 1.258
_exptl_crystal_density_method 'not measured'
_exptl_crystal_description plate
_exptl_crystal_F_000 5348
_exptl_crystal_size_max 0.35
_exptl_crystal_size_mid 0.35
_exptl_crystal_size_min 0.10
_refine_diff_density_max 1.422
_refine_diff_density_min -1.293
_refine_diff_density_rms 0.086
_refine_ls_extinction_method none
_refine_ls_goodness_of_fit_ref 1.072
_refine_ls_hydrogen_treatment noref
_refine_ls_matrix_type full
_refine_ls_number_parameters 1720
_refine_ls_number_reflns 35966
_refine_ls_number_restraints 388
_refine_ls_restrained_S_all 1.134
_refine_ls_R_factor_all 0.1272
_refine_ls_R_factor_gt 0.0906
_refine_ls_shift/su_max 0.008
_refine_ls_shift/su_mean 0.000
_refine_ls_structure_factor_coef Fsqd
_refine_ls_weighting_details 'calc w=1/[\s^2^(Fo^2^)+(0.1063P)^2^+25.7665P] where P=(Fo^2^+2Fc^2^)/3'
_refine_ls_weighting_scheme calc
_refine_ls_wR_factor_gt 0.2315
_refine_ls_wR_factor_ref 0.2618
_reflns_number_gt 25648
_reflns_number_total 35966
_reflns_threshold_expression >2sigma(I)
_cod_data_source_file jo5007224_si_009.cif
_cod_data_source_block mo_ag66b10_p21n
_cod_depositor_comments
;
The following automatic conversions were performed:
'_diffrn_measurement_specimen_suppport' tag replaced with
'_diffrn_measurement_specimen_support'.

Automatic conversion script
Id: cif_correct_tags 1440 2010-10-19 06:21:57Z saulius 

The following automatic conversions were performed:

'_symmetry_cell_setting' value 'Monoclinic' changed to 'monoclinic'
according to
/usr/data/users/saulius/crontab/automatic-downloads/rss-feeds/ACS/lib/dictionaries/cif_core.dic
dictionary named 'cif_core.dic' version 2.4.2 from 2011-04-26.

Automatic conversion script
Id: cif_fix_values 2281 2013-09-26 08:29:07Z andrius 

 Adding full bibliography for 4029513--4029520.cif.
;
_cod_original_sg_symbol_H-M P2(1)/n
_cod_original_formula_sum 'C144 H160.50 Cl6 N17.50 O11'
_cod_database_code 4029515

loop_
_symmetry_equiv_pos_as_xyz
'x, y, z'
'-x+1/2, y+1/2, -z+1/2'
'-x, -y, -z'
'x-1/2, -y-1/2, z-1/2'

loop_
_atom_site_label
_atom_site_type_symbol
_atom_site_fract_x
_atom_site_fract_y
_atom_site_fract_z
_atom_site_U_iso_or_equiv
_atom_site_adp_type
_atom_site_occupancy
_atom_site_symmetry_multiplicity
_atom_site_calc_flag
_atom_site_refinement_flags
_atom_site_disorder_assembly
_atom_site_disorder_group
C1 C 0.04915(13) 0.09471(7) 0.14443(12) 0.0171(5) Uani 1 1 d . . .
C2 C 0.07957(14) 0.07798(7) 0.08660(12) 0.0182(5) Uani 1 1 d . . .
C3 C 0.05400(15) 0.04941(8) 0.04363(13) 0.0213(5) Uani 1 1 d . . .
H3 H 0.0127 0.0332 0.0459 0.026 Uiso 1 1 calc R . .
C4 C 0.10037(15) 0.04835(8) -0.00481(13) 0.0235(5) Uani 1 1 d . . .
H4 H 0.0957 0.0313 -0.0406 0.028 Uiso 1 1 calc R . .
C5 C 0.15323(14) 0.07641(7) 0.00939(12) 0.0185(5) Uani 1 1 d . . .
C6 C 0.21384(14) 0.09021(7) -0.02658(12) 0.0181(5) Uani 1 1 d . . .
C7 C 0.28555(14) 0.07841(7) 0.00737(12) 0.0191(5) Uani 1 1 d . . .
C8 C 0.33486(15) 0.05054(8) -0.00827(13) 0.0238(5) Uani 1 1 d . . .
H8 H 0.3294 0.0327 -0.0430 0.029 Uiso 1 1 calc R . .
C9 C 0.39513(15) 0.05298(8) 0.03629(13) 0.0231(5) Uani 1 1 d . . .
H9 H 0.4372 0.0372 0.0366 0.028 Uiso 1 1 calc R . .
C10 C 0.38188(14) 0.08227(7) 0.07896(12) 0.0193(5) Uani 1 1 d . . .
C11 C 0.42837(14) 0.09751(7) 0.13584(12) 0.0190(5) Uani 1 1 d . . .
C12 C 0.39836(14) 0.08309(7) 0.19521(13) 0.0202(5) Uani 1 1 d . . .
C13 C 0.42275(15) 0.05463(8) 0.23869(13) 0.0247(6) Uani 1 1 d . . .
H13 H 0.4635 0.0379 0.2367 0.030 Uiso 1 1 calc R . .
C14 C 0.37625(15) 0.05463(8) 0.28719(14) 0.0249(6) Uani 1 1 d . . .
H14 H 0.3802 0.0380 0.3234 0.030 Uiso 1 1 calc R . .
C15 C 0.32469(14) 0.08312(7) 0.27201(12) 0.0189(5) Uani 1 1 d . . .
C16 C 0.26347(14) 0.09733(7) 0.30702(12) 0.0182(5) Uani 1 1 d . . .
C17 C 0.19257(14) 0.08296(7) 0.27458(12) 0.0184(5) Uani 1 1 d . . .
C18 C 0.14501(16) 0.05480(8) 0.29296(13) 0.0250(6) Uani 1 1 d . . .
H18 H 0.1516 0.0383 0.3293 0.030 Uiso 1 1 calc R . .
C19 C 0.08437(15) 0.05468(8) 0.24820(13) 0.0248(6) Uani 1 1 d . . .
H19 H 0.0431 0.0383 0.2494 0.030 Uiso 1 1 calc R . .
C20 C 0.09614(14) 0.08260(7) 0.20273(12) 0.0191(5) Uani 1 1 d . . .
C21 C 0.04135(13) 0.14111(7) 0.13877(12) 0.0181(5) Uani 1 1 d . . .
C22 C 0.03414(14) 0.16527(8) 0.19165(12) 0.0203(5) Uani 1 1 d . . .
H22 H 0.0364 0.1536 0.2322 0.024 Uiso 1 1 calc R . .
C23 C 0.02359(15) 0.20654(8) 0.18320(13) 0.0227(5) Uani 1 1 d . . .
C24 C 0.02076(15) 0.22481(8) 0.12479(13) 0.0239(5) Uani 1 1 d . . .
H24 H 0.0149 0.2532 0.1201 0.029 Uiso 1 1 calc R . .
C25 C 0.02674(15) 0.20030(8) 0.07413(13) 0.0220(5) Uani 1 1 d . . .
C26 C 0.03653(14) 0.15889(8) 0.07995(12) 0.0206(5) Uani 1 1 d . . .
H26 H 0.0399 0.1427 0.0438 0.025 Uiso 1 1 calc R . .
C27 C 0.20871(14) 0.13618(7) -0.03799(12) 0.0192(5) Uani 1 1 d . . .
C28 C 0.14341(14) 0.15451(8) -0.05918(12) 0.0200(5) Uani 1 1 d . . .
H28 H 0.1007 0.1391 -0.0631 0.024 Uiso 1 1 calc R . .
C29 C 0.14206(15) 0.19548(8) -0.07435(13) 0.0219(5) Uani 1 1 d . . .
C30 C 0.20339(15) 0.21922(8) -0.06784(13) 0.0231(5) Uani 1 1 d . . .
H30 H 0.2018 0.2472 -0.0776 0.028 Uiso 1 1 calc R . .
C31 C 0.26635(15) 0.20048(8) -0.04676(13) 0.0220(5) Uani 1 1 d . . .
C32 C 0.27034(14) 0.15954(8) -0.03289(12) 0.0212(5) Uani 1 1 d . . .
H32 H 0.3151 0.1475 -0.0199 0.025 Uiso 1 1 calc R . .
C33 C 0.43408(14) 0.14401(7) 0.13561(13) 0.0199(5) Uani 1 1 d . . .
C34 C 0.43999(14) 0.16551(8) 0.08023(13) 0.0210(5) Uani 1 1 d . . .
H34 H 0.4385 0.1518 0.0412 0.025 Uiso 1 1 calc R . .
C35 C 0.44813(15) 0.20717(8) 0.08335(13) 0.0234(5) Uani 1 1 d . . .
C36 C 0.44922(15) 0.22837(8) 0.13944(14) 0.0256(6) Uani 1 1 d . . .
H36 H 0.4526 0.2570 0.1405 0.031 Uiso 1 1 calc R . .
C37 C 0.44516(15) 0.20631(8) 0.19310(13) 0.0244(5) Uani 1 1 d . . .
C38 C 0.43825(14) 0.16466(8) 0.19227(13) 0.0220(5) Uani 1 1 d . . .
H38 H 0.4364 0.1502 0.2303 0.026 Uiso 1 1 calc R . .
C39 C 0.26531(14) 0.14377(7) 0.31383(12) 0.0188(5) Uani 1 1 d . . .
C40 C 0.32994(14) 0.16392(8) 0.33206(12) 0.0199(5) Uani 1 1 d . . .
H40 H 0.3737 0.1495 0.3369 0.024 Uiso 1 1 calc R . .
C41 C 0.32854(15) 0.20542(8) 0.34284(13) 0.0229(5) Uani 1 1 d . . .
C42 C 0.26574(16) 0.22768(8) 0.33553(14) 0.0253(6) Uani 1 1 d . . .
H42 H 0.2656 0.2560 0.3430 0.030 Uiso 1 1 calc R . .
C43 C 0.20377(15) 0.20715(8) 0.31704(13) 0.0236(5) Uani 1 1 d . . .
C44 C 0.20241(14) 0.16572(8) 0.30726(13) 0.0214(5) Uani 1 1 d . . .
H44 H 0.1584 0.1524 0.2961 0.026 Uiso 1 1 calc R . .
C45 C -0.01311(15) 0.20282(8) -0.03327(13) 0.0234(5) Uani 1 1 d . . .
C46 C -0.11901(15) 0.17855(8) -0.07779(13) 0.0231(5) Uani 1 1 d . . .
C47 C -0.18977(16) 0.16620(9) -0.07274(15) 0.0278(6) Uani 1 1 d . . .
H47 H -0.2090 0.1672 -0.0335 0.033 Uiso 1 1 calc R . .
C48 C -0.23085(16) 0.15265(9) -0.12487(15) 0.0301(6) Uani 1 1 d . . .
H48 H -0.2784 0.1440 -0.1212 0.036 Uiso 1 1 calc R . .
C49 C -0.20381(17) 0.15137(9) -0.18353(15) 0.0305(6) Uani 1 1 d . . .
H49 H -0.2331 0.1419 -0.2190 0.037 Uiso 1 1 calc R . .
C50 C -0.13532(16) 0.16365(9) -0.18988(14) 0.0273(6) Uani 1 1 d . . .
H50 H -0.1175 0.1632 -0.2298 0.033 Uiso 1 1 calc R . .
C51 C -0.09158(15) 0.17697(8) -0.13702(13) 0.0230(5) Uani 1 1 d . . .
C52 C 0.01493(15) 0.20060(8) -0.09285(13) 0.0224(5) Uani 1 1 d . . .
C53 C 0.38634(15) 0.21141(8) -0.06248(14) 0.0240(5) Uani 1 1 d . . .
C54 C 0.44154(17) 0.18975(8) -0.14568(15) 0.0296(6) Uani 1 1 d . . .
C55 C 0.4378(2) 0.17741(10) -0.20887(16) 0.0398(8) Uani 1 1 d . . .
H55 H 0.3929 0.1732 -0.2322 0.048 Uiso 1 1 calc R . .
C56 C 0.5002(3) 0.17154(10) -0.23605(19) 0.0497(11) Uani 1 1 d . . .
H56 H 0.4982 0.1635 -0.2786 0.060 Uiso 1 1 calc R . .
C57 C 0.5665(2) 0.17726(10) -0.2019(2) 0.0499(11) Uani 1 1 d . . .
H57 H 0.6088 0.1733 -0.2219 0.060 Uiso 1 1 calc R . .
C58 C 0.5714(2) 0.18844(10) -0.1407(2) 0.0425(9) Uani 1 1 d . . .
H58 H 0.6168 0.1916 -0.1180 0.051 Uiso 1 1 calc R . .
C59 C 0.50842(17) 0.19531(8) -0.11114(16) 0.0304(7) Uani 1 1 d . . .
C60 C 0.45403(15) 0.21560(8) -0.02673(14) 0.0252(6) Uani 1 1 d . . .
C61 C 0.48444(16) 0.21275(8) 0.30011(14) 0.0260(6) Uani 1 1 d . . .
C62 C 0.58935(16) 0.18888(9) 0.34698(14) 0.0271(6) Uani 1 1 d . . .
C63 C 0.66058(17) 0.17640(10) 0.34376(15) 0.0327(7) Uani 1 1 d . . .
H63 H 0.6807 0.1767 0.3049 0.039 Uiso 1 1 calc R . .
C64 C 0.70061(18) 0.16385(11) 0.39684(17) 0.0369(7) Uani 1 1 d . . .
H64 H 0.7484 0.1553 0.3944 0.044 Uiso 1 1 calc R . .
C65 C 0.67171(18) 0.16341(11) 0.45518(16) 0.0364(7) Uani 1 1 d . . .
H65 H 0.7001 0.1547 0.4916 0.044 Uiso 1 1 calc R . .
C66 C 0.60273(18) 0.17558(10) 0.45938(15) 0.0332(7) Uani 1 1 d . . .
H66 H 0.5836 0.1753 0.4987 0.040 Uiso 1 1 calc R . .
C67 C 0.56038(16) 0.18839(9) 0.40578(14) 0.0273(6) Uani 1 1 d . . .
C68 C 0.45513(15) 0.21215(8) 0.35949(14) 0.0257(6) Uani 1 1 d . . .
C69 C 0.08243(15) 0.21592(8) 0.32916(13) 0.0233(5) Uani 1 1 d . . .
C70 C 0.02484(17) 0.19367(8) 0.41053(15) 0.0286(6) Uani 1 1 d . . .
C71 C 0.0261(2) 0.17964(10) 0.47260(16) 0.0390(8) Uani 1 1 d . . .
H71 H 0.0703 0.1742 0.4963 0.047 Uiso 1 1 calc R . .
C72 C -0.0369(2) 0.17390(10) 0.49859(18) 0.0476(10) Uani 1 1 d . . .
H72 H -0.0360 0.1650 0.5407 0.057 Uiso 1 1 calc R . .
C73 C -0.1028(2) 0.18097(11) 0.4636(2) 0.0469(10) Uani 1 1 d . . .
H73 H -0.1459 0.1770 0.4824 0.056 Uiso 1 1 calc R . .
C74 C -0.10545(19) 0.19353(10) 0.40278(19) 0.0403(8) Uani 1 1 d . . .
H74 H -0.1502 0.1980 0.3794 0.048 Uiso 1 1 calc R . .
C75 C -0.04124(17) 0.19982(8) 0.37473(15) 0.0301(6) Uani 1 1 d . . .
C76 C 0.01574(16) 0.21934(8) 0.29175(14) 0.0256(6) Uani 1 1 d . . .
C77 C -0.02657(14) 0.07684(8) 0.14851(13) 0.0206(5) Uani 1 1 d . . .
H77A H -0.0240 0.0471 0.1436 0.025 Uiso 1 1 calc R . .
H77B H -0.0410 0.0823 0.1908 0.025 Uiso 1 1 calc R . .
C78 C -0.08479(14) 0.09312(8) 0.10012(14) 0.0236(5) Uani 1 1 d . . .
H78A H -0.0997 0.1202 0.1136 0.028 Uiso 1 1 calc R . .
H78B H -0.0646 0.0963 0.0595 0.028 Uiso 1 1 calc R . .
C79 C -0.15020(15) 0.06589(9) 0.09093(15) 0.0283(6) Uani 1 1 d . . .
H79A H -0.1376 0.0408 0.0694 0.034 Uiso 1 1 calc R . .
H79B H -0.1651 0.0583 0.1323 0.034 Uiso 1 1 calc R . .
C80 C -0.21215(16) 0.08654(9) 0.05267(16) 0.0303(6) Uani 1 1 d . . .
H80A H -0.2296 0.1088 0.0779 0.036 Uiso 1 1 calc R . .
H80B H -0.1940 0.0988 0.0152 0.036 Uiso 1 1 calc R . .
C81 C -0.27492(16) 0.05937(9) 0.03137(15) 0.0290(6) Uani 1 1 d . . .
H81A H -0.2902 0.0448 0.0680 0.035 Uiso 1 1 calc R . .
H81B H -0.2594 0.0390 0.0018 0.035 Uiso 1 1 calc R . .
C82 C -0.33851(17) 0.08290(10) -0.00038(16) 0.0333(7) Uani 1 1 d . . .
H82A H -0.3582 0.1003 0.0312 0.040 Uiso 1 1 calc R . .
H82B H -0.3212 0.1008 -0.0326 0.040 Uiso 1 1 calc R . .
C83 C -0.39814(16) 0.05660(9) -0.03095(16) 0.0308(6) Uani 1 1 d . . .
H83A H -0.4161 0.0390 0.0013 0.037 Uiso 1 1 calc R . .
H83B H -0.3785 0.0390 -0.0623 0.037 Uiso 1 1 calc R . .
C84 C -0.46066(17) 0.08070(10) -0.06299(16) 0.0336(7) Uani 1 1 d . . .
H84A H -0.4417 0.1015 -0.0901 0.040 Uiso 1 1 calc R . .
H84B H -0.4852 0.0949 -0.0306 0.040 Uiso 1 1 calc R . .
C85 C -0.51538(17) 0.05483(10) -0.10272(16) 0.0339(7) Uani 1 1 d . . .
H85A H -0.5300 0.0322 -0.0767 0.041 Uiso 1 1 calc R . .
H85B H -0.5582 0.0715 -0.1143 0.041 Uiso 1 1 calc R . .
C86 C -0.48987(17) 0.03739(9) -0.16237(16) 0.0319(6) Uani 1 1 d . . .
H86A H -0.4458 0.0216 -0.1513 0.038 Uiso 1 1 calc R . .
H86B H -0.5266 0.0186 -0.1815 0.038 Uiso 1 1 calc R . .
C87 C -0.4749(2) 0.06933(11) -0.21033(18) 0.0434(8) Uani 1 1 d . . .
H87A H -0.4357 0.0869 -0.1923 0.052 Uiso 1 1 calc R . .
H87B H -0.5179 0.0864 -0.2191 0.052 Uiso 1 1 calc R . .
C88 C -0.4546(2) 0.05166(12) -0.27161(18) 0.0477(9) Uani 1 1 d . . .
H88A H -0.4098 0.0366 -0.2639 0.072 Uiso 1 1 calc R . .
H88B H -0.4485 0.0736 -0.3013 0.072 Uiso 1 1 calc R . .
H88C H -0.4924 0.0334 -0.2890 0.072 Uiso 1 1 calc R . .
C89 C 0.20663(15) 0.06968(8) -0.09205(12) 0.0221(5) Uani 1 1 d . . .
H89A H 0.2178 0.0406 -0.0867 0.027 Uiso 1 1 calc R . .
H89B H 0.1565 0.0719 -0.1102 0.027 Uiso 1 1 calc R . .
C90 C 0.25512(16) 0.08775(9) -0.13832(13) 0.0260(6) Uani 1 1 d . . .
H90A H 0.2330 0.1128 -0.1562 0.031 Uiso 1 1 calc R . .
H90B H 0.3014 0.0952 -0.1153 0.031 Uiso 1 1 calc R . .
C91 C 0.26883(18) 0.05923(9) -0.19158(14) 0.0305(6) Uani 1 1 d . . .
H91A H 0.2998 0.0368 -0.1750 0.037 Uiso 1 1 calc R . .
H91B H 0.2230 0.0476 -0.2097 0.037 Uiso 1 1 calc R . .
C92 C 0.30444(19) 0.08128(10) -0.24247(15) 0.0337(7) Uani 1 1 d . . .
H92A H 0.2709 0.1019 -0.2614 0.040 Uiso 1 1 calc R . .
H92B H 0.3469 0.0957 -0.2228 0.040 Uiso 1 1 calc R . .
C93 C 0.32756(19) 0.05445(10) -0.29443(14) 0.0334(7) Uani 1 1 d . . .
H93A H 0.2861 0.0386 -0.3127 0.040 Uiso 1 1 calc R . .
H93B H 0.3642 0.0352 -0.2765 0.040 Uiso 1 1 calc R . .
C94 C 0.35791(19) 0.07903(10) -0.34635(15) 0.0345(7) Uani 1 1 d . . .
H94A H 0.3204 0.0974 -0.3652 0.041 Uiso 1 1 calc R . .
H94B H 0.3977 0.0959 -0.3275 0.041 Uiso 1 1 calc R . .
C95 C 0.38482(18) 0.05311(9) -0.39788(14) 0.0309(6) Uani 1 1 d . . .
H95A H 0.4205 0.0337 -0.3789 0.037 Uiso 1 1 calc R . .
H95B H 0.3445 0.0374 -0.4185 0.037 Uiso 1 1 calc R . .
C96 C 0.41833(18) 0.07802(9) -0.44683(15) 0.0324(7) Uani 1 1 d . . .
H96A H 0.4551 0.0959 -0.4254 0.039 Uiso 1 1 calc R . .
H96B H 0.3811 0.0954 -0.4687 0.039 Uiso 1 1 calc R . .
C97 C 0.45259(18) 0.05282(9) -0.49532(14) 0.0304(6) Uani 1 1 d . . .
H97A H 0.4881 0.0344 -0.4733 0.036 Uiso 1 1 calc R . .
H97B H 0.4154 0.0359 -0.5181 0.036 Uiso 1 1 calc R . .
C98 C 0.48914(18) 0.07770(9) -0.54246(15) 0.0315(6) Uani 1 1 d . . .
H98A H 0.5235 0.0964 -0.5198 0.038 Uiso 1 1 calc R . .
H98B H 0.4530 0.0941 -0.5675 0.038 Uiso 1 1 calc R . .
C99 C 0.52851(18) 0.05149(10) -0.58631(15) 0.0330(7) Uani 1 1 d . . .
H99A H 0.5653 0.0355 -0.5612 0.040 Uiso 1 1 calc R . .
H99B H 0.4943 0.0323 -0.6081 0.040 Uiso 1 1 calc R . .
C100 C 0.5641(2) 0.07579(11) -0.63475(17) 0.0430(8) Uani 1 1 d . . .
H10K H 0.5996 0.0940 -0.6135 0.064 Uiso 1 1 calc R . .
H10L H 0.5280 0.0917 -0.6600 0.064 Uiso 1 1 calc R . .
H10M H 0.5876 0.0574 -0.6620 0.064 Uiso 1 1 calc R . .
C101 C 0.50471(14) 0.08014(8) 0.13353(13) 0.0220(5) Uani 1 1 d . . .
H10A H 0.5026 0.0505 0.1398 0.026 Uiso 1 1 calc R . .
H10B H 0.5194 0.0848 0.0911 0.026 Uiso 1 1 calc R . .
C102 C 0.56249(15) 0.09741(9) 0.18116(14) 0.0259(6) Uani 1 1 d . . .
H10C H 0.5778 0.1241 0.1663 0.031 Uiso 1 1 calc R . .
H10D H 0.5422 0.1016 0.2215 0.031 Uiso 1 1 calc R . .
C103 C 0.62735(16) 0.06963(11) 0.19135(16) 0.0343(7) Uani 1 1 d . . .
H10E H 0.6424 0.0616 0.1502 0.041 Uiso 1 1 calc R . .
H10F H 0.6139 0.0448 0.2131 0.041 Uiso 1 1 calc R . .
C104 C 0.69014(18) 0.08994(12) 0.22987(18) 0.0416(8) Uani 1 1 d . . .
H10G H 0.7086 0.1118 0.2044 0.050 Uiso 1 1 calc R . .
H10H H 0.6722 0.1027 0.2670 0.050 Uiso 1 1 calc R . .
C105 C 0.7515(2) 0.06221(14) 0.2519(2) 0.0526(10) Uani 1 1 d . . .
H10I H 0.7680 0.0481 0.2153 0.063 Uiso 1 1 calc R . .
H10J H 0.7344 0.0415 0.2802 0.063 Uiso 1 1 calc R . .
C106 C 0.8144(2) 0.08519(16) 0.2862(3) 0.0669(13) Uani 1 1 d . . .
H10R H 0.8341 0.1037 0.2560 0.080 Uiso 1 1 calc R . .
H10S H 0.7957 0.1021 0.3190 0.080 Uiso 1 1 calc R . .
C107 C 0.8738(2) 0.06010(16) 0.3161(2) 0.0608(11) Uani 1 1 d . B .
H10P H 0.8937 0.0440 0.2831 0.073 Uiso 1 1 calc R . .
H10Q H 0.8538 0.0409 0.3451 0.073 Uiso 1 1 calc R . .
C108 C 0.9347(3) 0.0829(2) 0.3521(3) 0.0991(16) Uani 1 1 d DU . .
H10N H 0.9144 0.1034 0.3789 0.119 Uiso 0.50 1 calc PR A 1
H10O H 0.9620 0.0973 0.3219 0.119 Uiso 0.50 1 calc PR A 1
H1ON H 0.9129 0.1008 0.3819 0.119 Uiso 0.50 1 calc PR A 2
H1OO H 0.9554 0.1007 0.3216 0.119 Uiso 0.50 1 calc PR A 2
C109 C 0.9860(6) 0.0558(5) 0.3933(6) 0.1070(19) Uani 0.50 1 d PDU B 1
H109 H 1.0289 0.0714 0.4091 0.128 Uiso 0.50 1 calc PR B 1
H10U H 1.0015 0.0327 0.3686 0.128 Uiso 0.50 1 calc PR B 1
C110 C 0.9472(8) 0.0402(4) 0.4488(4) 0.116(2) Uani 0.50 1 d PDU B 1
H11Y H 0.8950 0.0416 0.4380 0.139 Uiso 0.50 1 calc PR B 1
H11P H 0.9603 0.0116 0.4575 0.139 Uiso 0.50 1 calc PR B 1
C111 C 0.9680(9) 0.0660(4) 0.5071(5) 0.110(2) Uani 0.50 1 d PDU B 1
H11X H 1.0206 0.0673 0.5146 0.132 Uiso 0.50 1 calc PR B 1
H111 H 0.9499 0.0938 0.4998 0.132 Uiso 0.50 1 calc PR B 1
C112 C 0.9374(8) 0.0482(5) 0.5647(5) 0.108(3) Uani 0.50 1 d PDU B 1
H11O H 0.9469 0.0668 0.6002 0.161 Uiso 0.50 1 calc PR B 1
H112 H 0.9599 0.0221 0.5751 0.161 Uiso 0.50 1 calc PR B 1
H11Q H 0.8858 0.0446 0.5558 0.161 Uiso 0.50 1 calc PR B 1
C1O9 C 0.9972(6) 0.0614(6) 0.3891(6) 0.104(2) Uani 0.50 1 d PDU B 2
H1OT H 1.0346 0.0815 0.4024 0.125 Uiso 0.50 1 calc PR B 2
H1OU H 1.0181 0.0415 0.3616 0.125 Uiso 0.50 1 calc PR B 2
C11O C 0.9745(8) 0.0394(4) 0.4472(5) 0.1097(19) Uani 0.50 1 d PDU B 2
H1IO H 0.9437 0.0161 0.4341 0.132 Uiso 0.50 1 calc PR B 2
H1IP H 1.0171 0.0291 0.4728 0.132 Uiso 0.50 1 calc PR B 2
C1I1 C 0.9337(9) 0.0688(4) 0.4861(7) 0.116(2) Uani 0.50 1 d PDU B 2
H1IQ H 0.9675 0.0890 0.5057 0.139 Uiso 0.50 1 calc PR B 2
H1IR H 0.8977 0.0833 0.4579 0.139 Uiso 0.50 1 calc PR B 2
C1I2 C 0.8963(9) 0.0476(6) 0.5373(7) 0.128(3) Uani 0.50 1 d PDU B 2
H1I8 H 0.9066 0.0621 0.5769 0.193 Uiso 0.50 1 calc PR B 2
H1I7 H 0.9136 0.0198 0.5421 0.193 Uiso 0.50 1 calc PR B 2
H1I6 H 0.8447 0.0475 0.5257 0.193 Uiso 0.50 1 calc PR B 2
C113 C 0.27272(14) 0.07951(8) 0.37457(12) 0.0210(5) Uani 1 1 d . . .
H11A H 0.2638 0.0500 0.3721 0.025 Uiso 1 1 calc R . .
H11B H 0.3228 0.0835 0.3920 0.025 Uiso 1 1 calc R . .
C114 C 0.22355(16) 0.09810(9) 0.41963(13) 0.0246(5) Uani 1 1 d . . .
H11C H 0.2429 0.1247 0.4340 0.030 Uiso 1 1 calc R . .
H11D H 0.1759 0.1027 0.3970 0.030 Uiso 1 1 calc R . .
C115 C 0.21562(17) 0.07148(10) 0.47612(14) 0.0310(6) Uani 1 1 d . . .
H11K H 0.1886 0.0469 0.4624 0.037 Uiso 1 1 calc R . .
H11L H 0.2635 0.0629 0.4943 0.037 Uiso 1 1 calc R . .
C116 C 0.17766(19) 0.09257(10) 0.52624(15) 0.0358(7) Uani 1 1 d . . .
H11M H 0.1328 0.1046 0.5067 0.043 Uiso 1 1 calc R . .
H11N H 0.2081 0.1149 0.5442 0.043 Uiso 1 1 calc R . .
C117 C 0.1601(2) 0.06448(11) 0.57895(15) 0.0375(7) Uani 1 1 d . . .
H11I H 0.1266 0.0434 0.5614 0.045 Uiso 1 1 calc R . .
H11J H 0.2044 0.0508 0.5962 0.045 Uiso 1 1 calc R . .
C118 C 0.1272(2) 0.08596(11) 0.63200(16) 0.0387(8) Uani 1 1 d . . .
H11E H 0.0860 0.1022 0.6143 0.046 Uiso 1 1 calc R . .
H11F H 0.1628 0.1047 0.6529 0.046 Uiso 1 1 calc R . .
C119 C 0.1023(2) 0.05668(10) 0.68060(15) 0.0364(7) Uani 1 1 d . . .
H11G H 0.0680 0.0373 0.6594 0.044 Uiso 1 1 calc R . .
H11H H 0.1438 0.0411 0.6993 0.044 Uiso 1 1 calc R . .
C120 C 0.0671(2) 0.07811(10) 0.73272(16) 0.0376(8) Uani 1 1 d . . .
H12H H 0.1037 0.0940 0.7582 0.045 Uiso 1 1 calc R . .
H12I H 0.0310 0.0973 0.7136 0.045 Uiso 1 1 calc R . .
C121 C 0.03108(19) 0.04939(9) 0.77566(15) 0.0332(7) Uani 1 1 d . . .
H12A H -0.0021 0.0316 0.7499 0.040 Uiso 1 1 calc R . .
H12B H 0.0679 0.0321 0.7983 0.040 Uiso 1 1 calc R . .
C122 C -0.01001(18) 0.07148(9) 0.82310(15) 0.0314(6) Uani 1 1 d . . .
H12C H 0.0237 0.0883 0.8502 0.038 Uiso 1 1 calc R . .
H12D H -0.0451 0.0898 0.8005 0.038 Uiso 1 1 calc R . .
C123 C -0.04888(19) 0.04319(9) 0.86382(15) 0.0325(7) Uani 1 1 d . . .
H12J H -0.0137 0.0248 0.8863 0.039 Uiso 1 1 calc R . .
H12K H -0.0826 0.0265 0.8366 0.039 Uiso 1 1 calc R . .
C124 C -0.08997(19) 0.06501(10) 0.91151(15) 0.0350(7) Uani 1 1 d . . .
H12E H -0.0571 0.0819 0.9384 0.053 Uiso 1 1 calc R . .
H12F H -0.1123 0.0451 0.9372 0.053 Uiso 1 1 calc R . .
H12G H -0.1269 0.0820 0.8896 0.053 Uiso 1 1 calc R . .
C1A C 0.27418(15) 0.21380(8) 0.18206(13) 0.0240(5) Uani 1 1 d . . .
H1A H 0.3020 0.2000 0.2145 0.029 Uiso 1 1 calc R . .
C2A C 0.27250(16) 0.25540(8) 0.18167(14) 0.0258(6) Uani 1 1 d . . .
H2A H 0.2999 0.2702 0.2133 0.031 Uiso 1 1 calc R . .
C3A C 0.23022(16) 0.27581(8) 0.13445(13) 0.0239(5) Uani 1 1 d . . .
C4A C 0.19249(15) 0.25289(8) 0.08796(14) 0.0245(5) Uani 1 1 d . . .
H4A H 0.1636 0.2660 0.0553 0.029 Uiso 1 1 calc R . .
C5A C 0.19688(15) 0.21119(8) 0.08921(13) 0.0228(5) Uani 1 1 d . . .
H5A H 0.1721 0.1957 0.0568 0.027 Uiso 1 1 calc R . .
C6A C 0.22487(18) 0.32055(8) 0.13377(14) 0.0286(6) Uani 1 1 d . . .
C7A C 0.1579(2) 0.33889(9) 0.12264(15) 0.0353(7) Uani 1 1 d . . .
H7A H 0.1163 0.3225 0.1172 0.042 Uiso 1 1 calc R . .
C8A C 0.1514(2) 0.38052(10) 0.11942(17) 0.0458(9) Uani 1 1 d . . .
H8A H 0.1061 0.3930 0.1108 0.055 Uiso 1 1 calc R . .
C9A C 0.2131(3) 0.40321(10) 0.12916(18) 0.0504(10) Uani 1 1 d . . .
C10A C 0.2801(3) 0.38629(11) 0.14179(19) 0.0525(11) Uani 1 1 d . . .
H10T H 0.3211 0.4029 0.1491 0.063 Uiso 1 1 calc R . .
C11A C 0.2860(2) 0.34432(10) 0.14353(16) 0.0397(8) Uani 1 1 d . . .
H11R H 0.3315 0.3320 0.1513 0.048 Uiso 1 1 calc R . .
C1S C 0.5221(2) 0.31992(11) 0.2019(2) 0.0458(9) Uani 1 1 d . . .
C2S C 0.5858(2) 0.30581(14) 0.2381(2) 0.0571(11) Uani 1 1 d . . .
H2S1 H 0.5913 0.2767 0.2315 0.086 Uiso 1 1 calc R . .
H2S2 H 0.5821 0.3110 0.2826 0.086 Uiso 1 1 calc R . .
H2S3 H 0.6274 0.3201 0.2248 0.086 Uiso 1 1 calc R . .
C1T C 0.4302(2) 0.18464(11) 0.55363(19) 0.0429(8) Uani 1 1 d . . .
C2T C 0.3658(2) 0.19505(16) 0.5142(2) 0.0619(12) Uani 1 1 d . . .
H2T1 H 0.3240 0.1893 0.5366 0.093 Uiso 1 1 calc R . .
H2T2 H 0.3633 0.1790 0.4757 0.093 Uiso 1 1 calc R . .
H2T3 H 0.3667 0.2239 0.5037 0.093 Uiso 1 1 calc R . .
C1W C 0.7347(2) 0.02826(13) 0.8305(3) 0.0658(14) Uani 1 1 d . . .
C2W C 0.7543(2) -0.01188(11) 0.8510(2) 0.0463(9) Uani 1 1 d . . .
H2W1 H 0.7866 -0.0104 0.8895 0.069 Uiso 1 1 calc R . .
H2W2 H 0.7782 -0.0257 0.8185 0.069 Uiso 1 1 calc R . .
H2W3 H 0.7113 -0.0270 0.8591 0.069 Uiso 1 1 calc R . .
N1 N 0.14087(12) 0.09365(6) 0.06585(10) 0.0183(4) Uani 1 1 d . . .
H1N H 0.1682 0.1120 0.0857 0.022 Uiso 1 1 calc R . .
N2 N 0.31426(12) 0.09707(6) 0.06172(10) 0.0190(4) Uani 1 1 d . . .
H2N H 0.2926 0.1156 0.0823 0.023 Uiso 1 1 calc R . .
N3 N 0.33736(11) 0.09970(6) 0.21522(10) 0.0180(4) Uani 1 1 d . . .
H3N H 0.3106 0.1181 0.1948 0.022 Uiso 1 1 calc R . .
N4 N 0.16249(11) 0.09914(6) 0.21856(10) 0.0177(4) Uani 1 1 d . . .
H4N H 0.1829 0.1174 0.1963 0.021 Uiso 1 1 calc R . .
N5 N -0.07782(13) 0.19204(7) -0.02539(11) 0.0242(5) Uani 1 1 d . . .
N6 N -0.02249(13) 0.18844(7) -0.14302(11) 0.0234(5) Uani 1 1 d . . .
N7 N 0.37946(14) 0.19804(7) -0.11939(12) 0.0271(5) Uani 1 1 d . . .
N8 N 0.51334(14) 0.20799(7) -0.05012(13) 0.0294(5) Uani 1 1 d . . .
N9 N 0.54937(14) 0.20167(7) 0.29371(12) 0.0281(5) Uani 1 1 d . . .
N10 N 0.49123(13) 0.20032(7) 0.41023(12) 0.0270(5) Uani 1 1 d . . .
N11 N 0.08760(14) 0.20229(7) 0.38602(12) 0.0276(5) Uani 1 1 d . . .
N12 N -0.04466(14) 0.21221(7) 0.31357(13) 0.0286(5) Uani 1 1 d . . .
N1A N 0.23620(12) 0.19250(6) 0.13626(10) 0.0194(4) Uani 1 1 d . . .
N2A N 0.2076(3) 0.44801(11) 0.1240(2) 0.0773(14) Uani 1 1 d . . .
N1S N 0.4714(2) 0.33060(11) 0.17338(18) 0.0545(9) Uani 1 1 d . . .
N1T N 0.4810(2) 0.17679(10) 0.58481(18) 0.0504(8) Uani 1 1 d . . .
N1W N 0.7185(3) 0.06004(15) 0.8160(4) 0.127(3) Uani 1 1 d . . .
O1 O 0.01363(13) 0.23343(6) 0.23153(10) 0.0308(5) Uani 1 1 d . . .
O2 O 0.03097(11) 0.21814(6) 0.01539(9) 0.0257(4) Uani 1 1 d . . .
O3 O 0.08160(10) 0.21577(6) -0.09974(10) 0.0255(4) Uani 1 1 d . . .
O4 O 0.32812(11) 0.22369(6) -0.03407(10) 0.0266(4) Uani 1 1 d . . .
O5 O 0.45776(12) 0.23169(6) 0.03235(10) 0.0293(5) Uani 1 1 d . . .
O6 O 0.44133(12) 0.22691(6) 0.24977(10) 0.0290(4) Uani 1 1 d . . .
O7 O 0.38856(11) 0.22778(6) 0.36415(10) 0.0286(4) Uani 1 1 d . . .
O8 O 0.14114(11) 0.22889(6) 0.30243(10) 0.0283(4) Uani 1 1 d . . .
O1A O 0.23827(10) 0.15225(5) 0.13781(9) 0.0220(4) Uani 1 1 d . . .
O2A O 0.2614(3) 0.46733(11) 0.1360(3) 0.1195(19) Uani 1 1 d . . .
O3A O 0.1476(3) 0.46216(10) 0.1058(2) 0.0897(13) Uani 1 1 d . . .
C1U C 0.3231(4) 0.24512(18) 0.7096(3) 0.089(2) Uani 0.50 1 d PDU C 1
H1U H 0.3695 0.2440 0.7363 0.107 Uiso 0.50 1 calc PR C 1
Cl1U Cl 0.3319(2) 0.28024(16) 0.6503(2) 0.1318(14) Uani 0.50 1 d PDU C 1
Cl2U Cl 0.3068(3) 0.19699(14) 0.6770(2) 0.1298(14) Uani 0.50 1 d PDU C 1
C1U' C 0.3259(4) 0.26761(15) 0.7200(3) 0.0715(18) Uani 0.50 1 d PDU C 2
H1U' H 0.3703 0.2651 0.7492 0.086 Uiso 0.50 1 calc PR C 2
Cl1' Cl 0.30846(18) 0.31854(10) 0.7092(2) 0.1110(12) Uani 0.50 1 d PDU C 2
Cl2' Cl 0.33740(15) 0.23853(13) 0.65432(14) 0.0901(9) Uani 0.50 1 d PDU C 2
Cl3U Cl 0.25587(9) 0.24979(7) 0.75862(9) 0.1072(6) Uani 1 1 d DU . .
C1V C 0.6455(4) 0.24664(15) 0.0509(3) 0.0556(16) Uani 0.50 1 d PDU D 1
H1V H 0.5981 0.2489 0.0259 0.067 Uiso 0.50 1 calc PR D 1
Cl1V Cl 0.66388(14) 0.29332(9) 0.08610(13) 0.0640(6) Uani 0.50 1 d PDU D 1
Cl2V Cl 0.63750(15) 0.20971(11) 0.10740(16) 0.0849(9) Uani 0.50 1 d PDU D 1
C1V" C 0.6396(4) 0.23337(16) 0.0447(3) 0.0580(16) Uani 0.50 1 d PDU D 2
H1V" H 0.5933 0.2351 0.0178 0.070 Uiso 0.50 1 calc PR D 2
Cl1" Cl 0.6405(2) 0.26916(14) 0.10306(17) 0.1023(11) Uani 0.50 1 d PDU D 2
Cl2" Cl 0.6489(3) 0.18525(13) 0.0765(3) 0.1334(16) Uani 0.50 1 d PDU D 2
Cl3V Cl 0.70880(8) 0.23835(6) -0.00154(8) 0.0967(5) Uani 1 1 d DU . .
N1R N 0.7913(6) 0.0992(3) 0.4844(6) 0.098(3) Uani 0.50 1 d PU E 1
C1R C 0.7653(5) 0.0686(3) 0.4686(5) 0.062(2) Uani 0.50 1 d PU E 1
C2R C 0.7362(7) 0.0315(4) 0.4533(7) 0.086(3) Uani 0.50 1 d PU E 1
H2R1 H 0.7004 0.0248 0.4819 0.129 Uiso 0.50 1 calc PR E 1
H2R2 H 0.7738 0.0110 0.4566 0.129 Uiso 0.50 1 calc PR E 1
H2R3 H 0.7135 0.0322 0.4103 0.129 Uiso 0.50 1 calc PR E 1

loop_
_atom_site_aniso_label
_atom_site_aniso_U_11
_atom_site_aniso_U_22
_atom_site_aniso_U_33
_atom_site_aniso_U_23
_atom_site_aniso_U_13
_atom_site_aniso_U_12
C1 0.0228(12) 0.0119(10) 0.0170(12) -0.0010(8) 0.0048(9) -0.0004(9)
C2 0.0238(12) 0.0146(10) 0.0169(12) 0.0005(9) 0.0049(10) -0.0009(9)
C3 0.0271(13) 0.0164(11) 0.0214(13) -0.0017(9) 0.0067(10) -0.0058(9)
C4 0.0301(14) 0.0180(12) 0.0231(13) -0.0050(10) 0.0067(11) -0.0046(10)
C5 0.0237(12) 0.0152(11) 0.0170(12) -0.0010(9) 0.0052(10) -0.0008(9)
C6 0.0238(12) 0.0142(10) 0.0171(12) -0.0012(9) 0.0054(10) -0.0022(9)
C7 0.0245(12) 0.0150(11) 0.0183(12) -0.0011(9) 0.0045(10) -0.0026(9)
C8 0.0298(14) 0.0180(12) 0.0245(14) -0.0053(10) 0.0077(11) -0.0007(10)
C9 0.0264(13) 0.0186(12) 0.0249(14) -0.0035(10) 0.0062(11) 0.0031(10)
C10 0.0243(12) 0.0152(11) 0.0192(12) 0.0008(9) 0.0064(10) -0.0005(9)
C11 0.0238(12) 0.0151(11) 0.0187(12) 0.0015(9) 0.0053(10) 0.0007(9)
C12 0.0237(12) 0.0157(11) 0.0217(13) -0.0011(9) 0.0048(10) 0.0004(9)
C13 0.0288(14) 0.0201(12) 0.0264(14) 0.0046(10) 0.0088(11) 0.0071(10)
C14 0.0292(14) 0.0215(12) 0.0250(14) 0.0063(10) 0.0081(11) 0.0066(10)
C15 0.0240(12) 0.0152(11) 0.0182(12) 0.0005(9) 0.0062(10) 0.0007(9)
C16 0.0224(12) 0.0147(10) 0.0178(12) 0.0019(9) 0.0043(10) 0.0021(9)
C17 0.0248(12) 0.0135(10) 0.0171(12) 0.0009(9) 0.0026(10) 0.0014(9)
C18 0.0330(14) 0.0199(12) 0.0221(14) 0.0064(10) 0.0021(11) -0.0035(10)
C19 0.0294(14) 0.0198(12) 0.0252(14) 0.0051(10) 0.0020(11) -0.0064(10)
C20 0.0238(12) 0.0141(10) 0.0201(13) -0.0027(9) 0.0052(10) -0.0009(9)
C21 0.0200(11) 0.0139(10) 0.0207(13) -0.0013(9) 0.0030(9) -0.0011(9)
C22 0.0263(13) 0.0172(11) 0.0177(12) 0.0000(9) 0.0030(10) 0.0028(9)
C23 0.0272(13) 0.0184(12) 0.0221(13) -0.0059(10) -0.0004(11) 0.0042(10)
C24 0.0291(14) 0.0159(11) 0.0259(14) 0.0011(10) -0.0013(11) 0.0026(10)
C25 0.0246(13) 0.0206(12) 0.0204(13) 0.0039(10) -0.0003(10) 0.0000(10)
C26 0.0247(12) 0.0185(11) 0.0188(12) -0.0020(9) 0.0027(10) -0.0008(9)
C27 0.0271(13) 0.0157(11) 0.0156(12) -0.0007(9) 0.0061(10) -0.0031(9)
C28 0.0234(12) 0.0194(11) 0.0173(12) 0.0009(9) 0.0024(10) -0.0041(9)
C29 0.0254(13) 0.0222(12) 0.0181(13) 0.0017(10) 0.0026(10) -0.0008(10)
C30 0.0282(13) 0.0181(11) 0.0234(14) 0.0038(10) 0.0045(11) -0.0040(10)
C31 0.0254(13) 0.0205(12) 0.0205(13) -0.0017(10) 0.0049(10) -0.0076(10)
C32 0.0223(12) 0.0216(12) 0.0202(13) -0.0005(10) 0.0052(10) -0.0024(10)
C33 0.0225(12) 0.0152(11) 0.0221(13) 0.0001(9) 0.0033(10) -0.0006(9)
C34 0.0225(12) 0.0201(12) 0.0204(13) -0.0008(10) 0.0026(10) -0.0039(9)
C35 0.0248(13) 0.0207(12) 0.0245(14) 0.0047(10) 0.0014(11) -0.0055(10)
C36 0.0290(14) 0.0170(12) 0.0307(15) 0.0000(10) 0.0019(11) -0.0038(10)
C37 0.0286(14) 0.0210(12) 0.0236(14) -0.0043(10) 0.0029(11) -0.0035(10)
C38 0.0260(13) 0.0197(12) 0.0204(13) 0.0014(10) 0.0037(10) -0.0030(10)
C39 0.0253(12) 0.0154(11) 0.0162(12) 0.0002(9) 0.0044(10) 0.0019(9)
C40 0.0238(12) 0.0186(11) 0.0174(12) -0.0014(9) 0.0028(10) 0.0010(9)
C41 0.0290(14) 0.0202(12) 0.0199(13) -0.0054(10) 0.0039(11) -0.0029(10)
C42 0.0357(15) 0.0150(11) 0.0261(14) -0.0039(10) 0.0084(12) 0.0010(10)
C43 0.0286(14) 0.0190(12) 0.0244(14) 0.0015(10) 0.0084(11) 0.0062(10)
C44 0.0232(12) 0.0188(12) 0.0230(13) 0.0000(10) 0.0064(10) 0.0013(9)
C45 0.0288(13) 0.0165(11) 0.0247(14) 0.0045(10) 0.0011(11) 0.0025(10)
C46 0.0266(13) 0.0183(12) 0.0243(14) 0.0045(10) 0.0017(11) 0.0034(10)
C47 0.0277(14) 0.0250(13) 0.0314(16) 0.0079(11) 0.0070(12) 0.0027(11)
C48 0.0241(14) 0.0262(14) 0.0395(17) 0.0055(12) 0.0003(12) 0.0017(11)
C49 0.0320(15) 0.0271(14) 0.0312(16) 0.0030(12) -0.0032(12) 0.0008(12)
C50 0.0327(15) 0.0248(13) 0.0241(14) 0.0025(11) 0.0010(11) 0.0019(11)
C51 0.0261(13) 0.0186(12) 0.0243(14) 0.0040(10) 0.0025(11) 0.0013(10)
C52 0.0253(13) 0.0170(11) 0.0251(14) 0.0068(10) 0.0043(11) 0.0011(9)
C53 0.0272(13) 0.0182(12) 0.0275(14) 0.0051(10) 0.0064(11) -0.0060(10)
C54 0.0408(16) 0.0176(12) 0.0323(16) 0.0057(11) 0.0133(13) -0.0053(11)
C55 0.062(2) 0.0256(15) 0.0342(18) -0.0010(13) 0.0178(16) -0.0109(14)
C56 0.083(3) 0.0223(15) 0.050(2) 0.0001(14) 0.039(2) -0.0076(16)
C57 0.065(3) 0.0261(16) 0.065(3) 0.0056(16) 0.042(2) 0.0027(16)
C58 0.0416(18) 0.0259(15) 0.064(2) 0.0132(15) 0.0247(17) 0.0053(13)
C59 0.0360(16) 0.0174(12) 0.0398(17) 0.0115(11) 0.0136(13) 0.0013(11)
C60 0.0283(14) 0.0196(12) 0.0280(15) 0.0092(10) 0.0040(11) -0.0057(10)
C61 0.0351(15) 0.0185(12) 0.0245(14) -0.0061(10) 0.0027(12) -0.0072(11)
C62 0.0297(14) 0.0254(13) 0.0264(15) -0.0064(11) 0.0042(12) -0.0094(11)
C63 0.0317(15) 0.0350(16) 0.0323(16) -0.0076(13) 0.0084(13) -0.0109(12)
C64 0.0292(15) 0.0398(17) 0.0420(19) -0.0101(14) 0.0048(14) -0.0080(13)
C65 0.0349(17) 0.0403(17) 0.0330(17) -0.0071(14) -0.0019(13) -0.0067(13)
C66 0.0369(16) 0.0358(16) 0.0270(16) -0.0084(12) 0.0034(13) -0.0095(13)
C67 0.0298(14) 0.0251(13) 0.0274(15) -0.0079(11) 0.0046(12) -0.0093(11)
C68 0.0287(14) 0.0215(12) 0.0272(15) -0.0092(11) 0.0051(11) -0.0072(10)
C69 0.0285(13) 0.0161(11) 0.0262(14) -0.0044(10) 0.0070(11) 0.0055(10)
C70 0.0374(16) 0.0184(12) 0.0308(15) -0.0056(11) 0.0086(13) 0.0046(11)
C71 0.057(2) 0.0294(15) 0.0319(17) -0.0004(13) 0.0128(15) 0.0110(14)
C72 0.078(3) 0.0285(16) 0.041(2) -0.0015(14) 0.033(2) 0.0030(17)
C73 0.055(2) 0.0309(17) 0.061(2) -0.0091(16) 0.033(2) -0.0044(15)
C74 0.0384(18) 0.0290(15) 0.056(2) -0.0112(15) 0.0174(16) -0.0057(13)
C75 0.0361(16) 0.0199(13) 0.0358(17) -0.0101(11) 0.0114(13) 0.0005(11)
C76 0.0356(15) 0.0161(11) 0.0250(14) -0.0062(10) 0.0027(12) 0.0065(10)
C77 0.0225(12) 0.0178(11) 0.0221(13) -0.0007(9) 0.0054(10) -0.0026(9)
C78 0.0212(12) 0.0226(12) 0.0273(14) 0.0005(10) 0.0045(11) -0.0017(10)
C79 0.0249(13) 0.0274(14) 0.0327(16) 0.0035(12) 0.0027(12) -0.0059(11)
C80 0.0248(14) 0.0263(14) 0.0393(17) -0.0005(12) 0.0010(12) -0.0037(11)
C81 0.0255(14) 0.0278(14) 0.0338(16) -0.0013(12) 0.0026(12) -0.0049(11)
C82 0.0295(15) 0.0293(15) 0.0407(18) 0.0014(13) 0.0006(13) -0.0048(12)
C83 0.0264(14) 0.0283(14) 0.0373(17) -0.0007(12) 0.0022(12) -0.0016(11)
C84 0.0312(15) 0.0311(15) 0.0385(18) -0.0032(13) 0.0032(13) 0.0027(12)
C85 0.0285(15) 0.0365(16) 0.0369(18) -0.0036(13) 0.0042(13) 0.0027(12)
C86 0.0313(15) 0.0279(14) 0.0366(17) -0.0004(12) 0.0036(13) -0.0012(12)
C87 0.054(2) 0.0312(16) 0.047(2) 0.0057(15) 0.0155(17) 0.0044(15)
C88 0.063(2) 0.043(2) 0.039(2) 0.0114(16) 0.0136(18) 0.0078(17)
C89 0.0262(13) 0.0225(12) 0.0181(13) -0.0054(10) 0.0042(10) -0.0031(10)
C90 0.0335(15) 0.0261(13) 0.0194(13) -0.0058(10) 0.0084(11) -0.0037(11)
C91 0.0385(16) 0.0318(15) 0.0228(14) -0.0072(11) 0.0112(12) -0.0031(12)
C92 0.0460(18) 0.0318(15) 0.0253(15) -0.0063(12) 0.0130(13) -0.0006(13)
C93 0.0467(18) 0.0322(15) 0.0236(15) -0.0051(12) 0.0148(13) -0.0004(13)
C94 0.0472(19) 0.0323(15) 0.0264(16) -0.0039(12) 0.0157(14) 0.0007(13)
C95 0.0428(17) 0.0288(14) 0.0229(14) -0.0027(11) 0.0116(13) 0.0004(12)
C96 0.0436(17) 0.0299(15) 0.0260(15) -0.0019(12) 0.0145(13) -0.0003(13)
C97 0.0413(17) 0.0265(14) 0.0252(15) 0.0001(11) 0.0131(13) 0.0002(12)
C98 0.0411(17) 0.0277(14) 0.0274(15) -0.0002(12) 0.0125(13) 0.0008(12)
C99 0.0408(17) 0.0325(15) 0.0274(15) -0.0010(12) 0.0116(13) -0.0023(13)
C100 0.057(2) 0.0445(19) 0.0300(17) -0.0016(14) 0.0186(16) -0.0117(16)
C101 0.0237(12) 0.0209(12) 0.0220(13) 0.0007(10) 0.0051(10) 0.0021(10)
C102 0.0230(13) 0.0275(13) 0.0274(15) 0.0017(11) 0.0045(11) 0.0009(10)
C103 0.0270(15) 0.0425(18) 0.0336(17) -0.0022(14) 0.0033(13) 0.0074(13)
C104 0.0283(16) 0.054(2) 0.042(2) 0.0066(16) 0.0013(14) 0.0011(14)
C105 0.0319(18) 0.070(3) 0.056(2) 0.009(2) 0.0057(17) 0.0081(18)
C106 0.038(2) 0.070(3) 0.088(4) -0.005(3) -0.012(2) 0.002(2)
C107 0.044(2) 0.070(3) 0.068(3) -0.003(2) 0.001(2) 0.005(2)
C108 0.087(3) 0.106(3) 0.103(3) -0.012(2) -0.002(2) 0.003(2)
C109 0.101(3) 0.113(3) 0.105(3) 0.000(3) 0.004(2) 0.001(3)
C110 0.116(3) 0.119(3) 0.112(3) -0.002(2) 0.010(3) -0.002(3)
C111 0.109(3) 0.113(3) 0.108(3) -0.003(3) 0.011(3) 0.001(3)
C112 0.094(5) 0.123(5) 0.104(4) 0.001(4) 0.001(4) 0.000(4)
C1O9 0.097(3) 0.111(3) 0.103(3) 0.000(3) 0.003(3) 0.000(3)
C11O 0.106(3) 0.114(3) 0.109(3) -0.001(2) 0.009(2) 0.001(3)
C1I1 0.116(3) 0.116(3) 0.115(3) -0.005(3) 0.014(3) 0.002(3)
C1I2 0.129(5) 0.132(5) 0.126(4) -0.003(4) 0.021(3) 0.001(4)
C113 0.0247(13) 0.0213(12) 0.0172(12) 0.0047(9) 0.0030(10) 0.0028(10)
C114 0.0306(14) 0.0256(13) 0.0182(13) 0.0031(10) 0.0057(11) 0.0024(11)
C115 0.0368(16) 0.0361(16) 0.0213(14) 0.0078(12) 0.0093(12) 0.0042(13)
C116 0.0466(19) 0.0368(16) 0.0266(16) 0.0065(13) 0.0169(14) 0.0039(14)
C117 0.0481(19) 0.0405(18) 0.0260(16) 0.0079(13) 0.0150(14) 0.0049(15)
C118 0.053(2) 0.0386(17) 0.0273(16) 0.0055(13) 0.0176(15) -0.0012(15)
C119 0.052(2) 0.0341(16) 0.0257(16) 0.0044(12) 0.0154(14) 0.0011(14)
C120 0.057(2) 0.0257(14) 0.0339(17) 0.0041(12) 0.0220(16) -0.0007(14)
C121 0.0495(19) 0.0230(13) 0.0298(16) 0.0016(11) 0.0172(14) -0.0015(13)
C122 0.0431(17) 0.0232(13) 0.0300(16) 0.0019(11) 0.0140(13) 0.0005(12)
C123 0.0453(18) 0.0249(14) 0.0292(16) 0.0001(12) 0.0137(14) -0.0019(12)
C124 0.0448(18) 0.0348(16) 0.0273(16) 0.0020(12) 0.0126(14) 0.0064(14)
C1A 0.0284(14) 0.0221(12) 0.0209(13) 0.0020(10) 0.0000(11) 0.0005(10)
C2A 0.0328(15) 0.0194(12) 0.0248(14) -0.0017(10) 0.0011(11) -0.0038(10)
C3A 0.0343(15) 0.0155(11) 0.0218(13) -0.0001(9) 0.0023(11) -0.0020(10)
C4A 0.0291(14) 0.0186(12) 0.0252(14) 0.0031(10) 0.0000(11) 0.0008(10)
C5A 0.0273(13) 0.0184(12) 0.0225(13) -0.0009(10) 0.0018(11) -0.0029(10)
C6A 0.0485(18) 0.0151(12) 0.0220(14) 0.0000(10) 0.0024(13) -0.0007(11)
C7A 0.052(2) 0.0229(14) 0.0309(16) 0.0016(12) 0.0058(14) 0.0054(13)
C8A 0.076(3) 0.0261(16) 0.0372(19) 0.0038(13) 0.0143(18) 0.0165(17)
C9A 0.094(3) 0.0164(14) 0.041(2) 0.0012(13) 0.010(2) 0.0047(17)
C10A 0.085(3) 0.0298(17) 0.042(2) -0.0008(15) 0.001(2) -0.0198(19)
C11A 0.058(2) 0.0248(15) 0.0346(18) 0.0005(13) -0.0034(16) -0.0099(14)
C1S 0.062(3) 0.0291(17) 0.050(2) -0.0102(15) 0.022(2) -0.0115(16)
C2S 0.064(3) 0.052(2) 0.060(3) 0.009(2) 0.029(2) 0.005(2)
C1T 0.050(2) 0.0356(18) 0.044(2) -0.0086(15) 0.0113(18) -0.0092(16)
C2T 0.055(3) 0.078(3) 0.055(3) 0.006(2) 0.013(2) 0.004(2)
C1W 0.047(2) 0.033(2) 0.113(4) -0.003(2) -0.012(2) -0.0112(17)
C2W 0.052(2) 0.0284(16) 0.059(2) -0.0075(16) 0.0091(18) -0.0056(15)
N1 0.0225(10) 0.0147(9) 0.0183(11) -0.0018(8) 0.0048(8) -0.0041(8)
N2 0.0239(11) 0.0152(9) 0.0185(11) -0.0018(8) 0.0060(8) 0.0008(8)
N3 0.0219(10) 0.0151(9) 0.0178(10) 0.0020(8) 0.0057(8) 0.0024(8)
N4 0.0214(10) 0.0138(9) 0.0182(10) 0.0018(8) 0.0040(8) -0.0007(8)
N5 0.0298(12) 0.0202(10) 0.0228(12) 0.0050(9) 0.0035(9) 0.0016(9)
N6 0.0264(11) 0.0193(10) 0.0247(12) 0.0049(9) 0.0031(9) 0.0021(9)
N7 0.0332(13) 0.0225(11) 0.0262(13) 0.0020(9) 0.0063(10) -0.0057(9)
N8 0.0294(12) 0.0202(11) 0.0389(15) 0.0128(10) 0.0049(11) -0.0027(9)
N9 0.0334(13) 0.0248(12) 0.0264(13) -0.0055(9) 0.0054(10) -0.0085(10)
N10 0.0302(12) 0.0251(11) 0.0260(13) -0.0088(9) 0.0044(10) -0.0094(9)
N11 0.0321(13) 0.0234(11) 0.0275(13) -0.0032(9) 0.0047(10) 0.0071(9)
N12 0.0308(13) 0.0201(11) 0.0348(14) -0.0099(10) 0.0023(11) 0.0023(9)
N1A 0.0240(11) 0.0131(9) 0.0217(11) 0.0007(8) 0.0046(9) -0.0003(8)
N2A 0.139(4) 0.0229(16) 0.071(3) 0.0056(17) 0.014(3) 0.001(2)
N1S 0.067(2) 0.0409(18) 0.056(2) -0.0168(16) 0.0080(19) -0.0129(17)
N1T 0.057(2) 0.0349(16) 0.059(2) -0.0145(15) 0.0041(18) -0.0095(15)
N1W 0.076(3) 0.046(3) 0.247(8) 0.024(4) -0.050(4) -0.014(2)
O1 0.0501(13) 0.0181(9) 0.0237(10) -0.0053(8) 0.0015(9) 0.0120(9)
O2 0.0355(11) 0.0196(9) 0.0216(10) 0.0042(7) 0.0007(8) -0.0041(8)
O3 0.0243(10) 0.0237(9) 0.0283(11) 0.0106(8) 0.0006(8) -0.0018(7)
O4 0.0252(10) 0.0240(9) 0.0315(11) -0.0024(8) 0.0066(8) -0.0091(8)
O5 0.0406(12) 0.0220(9) 0.0246(11) 0.0056(8) 0.0000(9) -0.0126(8)
O6 0.0392(12) 0.0223(9) 0.0256(11) -0.0065(8) 0.0031(9) -0.0015(8)
O7 0.0293(10) 0.0228(9) 0.0339(12) -0.0126(8) 0.0038(9) -0.0048(8)
O8 0.0288(10) 0.0225(9) 0.0349(12) 0.0035(8) 0.0092(9) 0.0093(8)
O1A 0.0303(10) 0.0115(8) 0.0247(10) -0.0007(7) 0.0059(8) -0.0004(7)
O2A 0.181(5) 0.0226(16) 0.150(5) -0.001(2) -0.009(4) -0.024(2)
O3A 0.142(4) 0.0319(16) 0.098(3) 0.0163(17) 0.025(3) 0.031(2)
C1U 0.072(3) 0.110(3) 0.083(3) -0.010(3) -0.002(3) 0.008(3)
Cl1U 0.078(2) 0.166(3) 0.145(3) 0.035(3) -0.022(2) -0.014(2)
Cl2U 0.122(3) 0.140(3) 0.121(3) -0.035(2) -0.020(2) 0.026(2)
C1U' 0.056(3) 0.087(3) 0.069(3) -0.019(3) -0.008(3) 0.012(3)
Cl1' 0.0754(18) 0.0939(19) 0.156(3) 0.029(2) -0.0307(19) 0.0104(16)
Cl2' 0.0588(14) 0.143(2) 0.0687(16) -0.0390(17) 0.0052(12) 0.0024(16)
Cl3U 0.0627(8) 0.1597(17) 0.0985(12) -0.0149(11) 0.0048(8) 0.0117(9)
C1V 0.039(3) 0.068(3) 0.058(3) -0.004(2) -0.005(2) -0.001(3)
Cl1V 0.0508(12) 0.0822(16) 0.0558(14) -0.0150(12) -0.0121(10) 0.0033(11)
Cl2V 0.0564(14) 0.100(2) 0.094(2) 0.0326(17) -0.0114(13) -0.0098(15)
C1V" 0.040(3) 0.068(3) 0.063(3) -0.005(3) -0.006(2) -0.003(3)
Cl1" 0.087(2) 0.135(3) 0.079(2) -0.044(2) -0.0220(16) 0.032(2)
Cl2" 0.120(3) 0.095(2) 0.176(4) 0.039(2) -0.034(3) -0.022(2)
Cl3V 0.0558(7) 0.1467(15) 0.0894(10) -0.0144(10) 0.0173(7) 0.0147(8)
N1R 0.104(8) 0.084(7) 0.108(8) -0.010(6) 0.013(7) -0.035(6)
C1R 0.056(5) 0.057(5) 0.072(6) 0.012(5) 0.003(5) -0.001(4)
C2R 0.074(7) 0.081(8) 0.106(10) -0.010(7) 0.021(7) -0.005(6)

loop_
_atom_type_symbol
_atom_type_description
_atom_type_scat_dispersion_real
_atom_type_scat_dispersion_imag
_atom_type_scat_source
C C 0.0033 0.0016 'International Tables Vol C Tables 4.2.6.8 and 6.1.1.4'
H H 0.0000 0.0000 'International Tables Vol C Tables 4.2.6.8 and 6.1.1.4'
N N 0.0061 0.0033 'International Tables Vol C Tables 4.2.6.8 and 6.1.1.4'
O O 0.0106 0.0060 'International Tables Vol C Tables 4.2.6.8 and 6.1.1.4'
Cl Cl 0.1484 0.1585 'International Tables Vol C Tables 4.2.6.8 and 6.1.1.4'

loop_
_geom_angle_atom_site_label_1
_geom_angle_atom_site_label_2
_geom_angle_atom_site_label_3
_geom_angle
C20 C1 C2 110.0(2)
C20 C1 C21 111.8(2)
C2 C1 C21 109.7(2)
C20 C1 C77 108.6(2)
C2 C1 C77 109.1(2)
C21 C1 C77 107.5(2)
C3 C2 N1 107.0(2)
C3 C2 C1 131.5(2)
N1 C2 C1 121.3(2)
C2 C3 C4 107.9(2)
C5 C4 C3 107.7(2)
C4 C5 N1 107.1(2)
C4 C5 C6 131.2(2)
N1 C5 C6 121.6(2)
C5 C6 C7 110.9(2)
C5 C6 C27 109.9(2)
C7 C6 C27 111.6(2)
C5 C6 C89 109.0(2)
C7 C6 C89 108.5(2)
C27 C6 C89 106.8(2)
C8 C7 N2 106.7(2)
C8 C7 C6 130.1(2)
N2 C7 C6 123.1(2)
C7 C8 C9 108.3(2)
C10 C9 C8 107.8(2)
C9 C10 N2 107.1(2)
C9 C10 C11 130.0(2)
N2 C10 C11 122.9(2)
C10 C11 C12 109.8(2)
C10 C11 C33 111.3(2)
C12 C11 C33 110.3(2)
C10 C11 C101 108.4(2)
C12 C11 C101 109.3(2)
C33 C11 C101 107.7(2)
C13 C12 N3 107.2(2)
C13 C12 C11 131.2(2)
N3 C12 C11 121.6(2)
C12 C13 C14 108.0(2)
C15 C14 C13 107.3(2)
C14 C15 N3 107.8(2)
C14 C15 C16 130.8(2)
N3 C15 C16 121.4(2)
C15 C16 C17 110.7(2)
C15 C16 C39 110.2(2)
C17 C16 C39 111.4(2)
C15 C16 C113 108.8(2)
C17 C16 C113 108.8(2)
C39 C16 C113 106.8(2)
C18 C17 N4 106.7(2)
C18 C17 C16 130.3(2)
N4 C17 C16 123.0(2)
C17 C18 C19 108.1(2)
C20 C19 C18 107.7(2)
N4 C20 C19 107.2(2)
N4 C20 C1 122.9(2)
C19 C20 C1 129.9(2)
C26 C21 C22 119.4(2)
C26 C21 C1 119.3(2)
C22 C21 C1 121.1(2)
C23 C22 C21 118.5(2)
C24 C23 C22 122.6(2)
C24 C23 O1 113.5(2)
C22 C23 O1 123.9(2)
C25 C24 C23 117.4(2)
C24 C25 C26 122.3(2)
C24 C25 O2 118.8(2)
C26 C25 O2 118.6(2)
C25 C26 C21 119.8(2)
C32 C27 C28 118.9(2)
C32 C27 C6 119.8(2)
C28 C27 C6 121.1(2)
C29 C28 C27 119.4(2)
O3 C29 C30 114.1(2)
O3 C29 C28 123.9(2)
C30 C29 C28 121.9(3)
C31 C30 C29 117.3(2)
C30 C31 C32 122.5(2)
C30 C31 O4 119.4(2)
C32 C31 O4 117.8(2)
C31 C32 C27 119.9(3)
C38 C33 C34 119.4(2)
C38 C33 C11 119.0(2)
C34 C33 C11 121.4(2)
C35 C34 C33 118.8(2)
C34 C35 O5 124.4(3)
C34 C35 C36 122.3(3)
O5 C35 C36 113.3(2)
C37 C36 C35 117.5(2)
C36 C37 C38 122.1(3)
C36 C37 O6 118.8(2)
C38 C37 O6 118.8(2)
C37 C38 C33 119.8(2)
C44 C39 C40 119.2(2)
C44 C39 C16 120.1(2)
C40 C39 C16 120.5(2)
C41 C40 C39 118.9(2)
C42 C41 O7 114.3(2)
C42 C41 C40 122.2(3)
O7 C41 C40 123.4(3)
C43 C42 C41 117.4(2)
C42 C43 C44 122.3(3)
C42 C43 O8 119.2(2)
C44 C43 O8 118.3(3)
C39 C44 C43 120.0(3)
N5 C45 O2 120.8(3)
N5 C45 C52 122.3(3)
O2 C45 C52 116.9(2)
N5 C46 C47 119.6(3)
N5 C46 C51 121.3(3)
C47 C46 C51 119.2(3)
C48 C47 C46 119.7(3)
C47 C48 C49 121.1(3)
C50 C49 C48 120.4(3)
C49 C50 C51 119.7(3)
N6 C51 C50 119.8(3)
N6 C51 C46 120.2(3)
C50 C51 C46 119.9(3)
N6 C52 O3 117.0(2)
N6 C52 C45 122.8(3)
O3 C52 C45 119.8(3)
N7 C53 O4 120.7(3)
N7 C53 C60 122.9(3)
O4 C53 C60 116.3(3)
N7 C54 C59 120.7(3)
N7 C54 C55 119.1(3)
C59 C54 C55 120.2(3)
C56 C55 C54 118.9(4)
C55 C56 C57 121.0(4)
C58 C57 C56 121.1(3)
C57 C58 C59 119.7(4)
N8 C59 C54 121.2(3)
N8 C59 C58 119.7(3)
C54 C59 C58 119.1(3)
N8 C60 O5 117.8(3)
N8 C60 C53 122.1(3)
O5 C60 C53 119.9(3)
N9 C61 O6 120.4(3)
N9 C61 C68 122.5(3)
O6 C61 C68 117.1(3)
N9 C62 C63 119.8(3)
N9 C62 C67 121.1(3)
C63 C62 C67 119.2(3)
C64 C63 C62 119.9(3)
C63 C64 C65 120.9(3)
C66 C65 C64 120.2(3)
C65 C66 C67 120.2(3)
N10 C67 C66 119.9(3)
N10 C67 C62 120.4(3)
C66 C67 C62 119.7(3)
N10 C68 O7 117.7(3)
N10 C68 C61 122.5(3)
O7 C68 C61 119.5(3)
N11 C69 O8 121.0(3)
N11 C69 C76 122.6(3)
O8 C69 C76 116.3(3)
N11 C70 C71 119.7(3)
N11 C70 C75 120.6(3)
C71 C70 C75 119.7(3)
C72 C71 C70 119.6(4)
C71 C72 C73 120.8(4)
C74 C73 C72 120.7(3)
C73 C74 C75 119.8(4)
N12 C75 C70 121.5(3)
N12 C75 C74 119.2(3)
C70 C75 C74 119.4(3)
N12 C76 O1 117.2(3)
N12 C76 C69 122.6(3)
O1 C76 C69 120.1(3)
C78 C77 C1 115.4(2)
C79 C78 C77 113.4(2)
C80 C79 C78 111.9(2)
C81 C80 C79 115.5(2)
C80 C81 C82 112.7(2)
C83 C82 C81 114.5(3)
C82 C83 C84 113.7(3)
C83 C84 C85 114.0(3)
C86 C85 C84 115.4(3)
C87 C86 C85 113.6(3)
C86 C87 C88 113.4(3)
C90 C89 C6 114.2(2)
C91 C90 C89 113.5(2)
C92 C91 C90 111.1(2)
C93 C92 C91 115.1(3)
C92 C93 C94 112.1(3)
C95 C94 C93 113.7(3)
C96 C95 C94 112.7(3)
C95 C96 C97 114.0(3)
C98 C97 C96 114.0(3)
C97 C98 C99 112.4(3)
C100 C99 C98 113.2(3)
C102 C101 C11 116.2(2)
C103 C102 C101 112.2(2)
C102 C103 C104 112.3(3)
C105 C104 C103 115.4(3)
C104 C105 C106 112.3(4)
C107 C106 C105 116.4(4)
C106 C107 C108 116.2(5)
C107 C108 C1O9 122.6(9)
C107 C108 C109 114.0(9)
C1O9 C108 C109 11.3(10)
C108 C109 C110 108.7(7)
C111 C110 C109 109.8(7)
C112 C111 C110 111.1(7)
C108 C1O9 C11O 112.3(7)
C1I1 C11O C1O9 109.5(7)
C1I2 C1I1 C11O 113.0(7)
C114 C113 C16 114.5(2)
C115 C114 C113 112.6(2)
C116 C115 C114 112.9(3)
C115 C116 C117 113.4(3)
C118 C117 C116 113.8(3)
C117 C118 C119 112.8(3)
C120 C119 C118 112.9(3)
C121 C120 C119 113.7(3)
C122 C121 C120 112.9(2)
C123 C122 C121 113.2(2)
C122 C123 C124 113.6(3)
N1A C1A C2A 120.3(3)
C1A C2A C3A 119.8(3)
C4A C3A C2A 118.1(2)
C4A C3A C6A 120.4(3)
C2A C3A C6A 121.4(3)
C5A C4A C3A 120.3(3)
N1A C5A C4A 120.1(3)
C11A C6A C7A 120.0(3)
C11A C6A C3A 120.5(3)
C7A C6A C3A 119.6(3)
C8A C7A C6A 120.9(4)
C9A C8A C7A 117.6(4)
C8A C9A C10A 123.2(3)
C8A C9A N2A 118.6(4)
C10A C9A N2A 118.2(4)
C9A C10A C11A 118.5(4)
C10A C11A C6A 119.7(4)
N1S C1S C2S 179.2(4)
N1T C1T C2T 179.4(4)
N1W C1W C2W 177.9(8)
C2 N1 C5 110.2(2)
C10 N2 C7 110.1(2)
C15 N3 C12 109.7(2)
C20 N4 C17 110.3(2)
C45 N5 C46 116.4(2)
C52 N6 C51 116.9(2)
C53 N7 C54 116.4(3)
C60 N8 C59 116.7(3)
C61 N9 C62 116.5(3)
C68 N10 C67 117.1(3)
C69 N11 C70 116.4(3)
C76 N12 C75 116.1(3)
O1A N1A C5A 119.4(2)
O1A N1A C1A 119.3(2)
C5A N1A C1A 121.3(2)
O2A N2A O3A 125.8(4)
O2A N2A C9A 117.5(5)
O3A N2A C9A 116.7(5)
C76 O1 C23 119.4(2)
C45 O2 C25 116.7(2)
C52 O3 C29 120.3(2)
C53 O4 C31 116.0(2)
C60 O5 C35 120.3(2)
C61 O6 C37 116.3(2)
C68 O7 C41 119.8(2)
C69 O8 C43 116.5(2)
Cl3U C1U Cl1U 120.8(5)
Cl3U C1U Cl2U 102.3(3)
Cl1U C1U Cl2U 109.9(4)
Cl1' C1U' Cl3U 104.6(3)
Cl1' C1U' Cl2' 117.9(4)
Cl3U C1U' Cl2' 111.1(3)
C1U' Cl3U C1U 26.0(2)
Cl2V C1V Cl3V 116.9(4)
Cl2V C1V Cl1V 110.4(4)
Cl3V C1V Cl1V 107.5(3)
Cl3V C1V" Cl1" 113.5(4)
Cl3V C1V" Cl2" 105.1(4)
Cl1" C1V" Cl2" 110.6(4)
C1V" Cl3V C1V 15.6(2)
N1R C1R C2R 176.7(13)

loop_
_geom_bond_atom_site_label_1
_geom_bond_atom_site_label_2
_geom_bond_distance
C1 C20 1.517(4)
C1 C2 1.521(3)
C1 C21 1.546(3)
C1 C77 1.555(3)
C2 C3 1.376(4)
C2 N1 1.379(3)
C3 C4 1.422(4)
C4 C5 1.374(4)
C5 N1 1.380(3)
C5 C6 1.510(3)
C6 C7 1.523(4)
C6 C27 1.542(3)
C6 C89 1.556(3)
C7 C8 1.374(4)
C7 N2 1.384(3)
C8 C9 1.415(4)
C9 C10 1.373(3)
C10 N2 1.382(3)
C10 C11 1.520(4)
C11 C12 1.521(4)
C11 C33 1.543(3)
C11 C101 1.554(4)
C12 C13 1.374(4)
C12 N3 1.380(3)
C13 C14 1.424(4)
C14 C15 1.371(4)
C15 N3 1.379(3)
C15 C16 1.511(3)
C16 C17 1.522(4)
C16 C39 1.544(3)
C16 C113 1.561(3)
C17 C18 1.377(4)
C17 N4 1.387(3)
C18 C19 1.421(4)
C19 C20 1.378(4)
C20 N4 1.377(3)
C21 C26 1.389(4)
C21 C22 1.406(3)
C22 C23 1.390(4)
C23 C24 1.389(4)
C23 O1 1.394(3)
C24 C25 1.371(4)
C25 C26 1.387(4)
C25 O2 1.402(3)
C27 C32 1.391(4)
C27 C28 1.407(4)
C28 C29 1.394(4)
C29 O3 1.388(3)
C29 C30 1.393(4)
C30 C31 1.376(4)
C31 C32 1.388(4)
C31 O4 1.399(3)
C33 C38 1.391(4)
C33 C34 1.400(4)
C34 C35 1.388(4)
C35 O5 1.389(3)
C35 C36 1.393(4)
C36 C37 1.373(4)
C37 C38 1.384(4)
C37 O6 1.403(3)
C39 C44 1.386(4)
C39 C40 1.411(4)
C40 C41 1.393(4)
C41 C42 1.390(4)
C41 O7 1.392(3)
C42 C43 1.376(4)
C43 C44 1.387(4)
C43 O8 1.392(3)
C45 N5 1.297(4)
C45 O2 1.368(4)
C45 C52 1.433(4)
C46 N5 1.379(4)
C46 C47 1.409(4)
C46 C51 1.420(4)
C47 C48 1.374(5)
C48 C49 1.404(4)
C49 C50 1.372(4)
C50 C51 1.408(4)
C51 N6 1.374(4)
C52 N6 1.294(4)
C52 O3 1.374(3)
C53 N7 1.295(4)
C53 O4 1.367(3)
C53 C60 1.431(4)
C54 N7 1.374(4)
C54 C59 1.412(5)
C54 C55 1.413(5)
C55 C56 1.376(5)
C56 C57 1.399(7)
C57 C58 1.360(6)
C58 C59 1.417(4)
C59 N8 1.371(4)
C60 N8 1.293(4)
C60 O5 1.372(4)
C61 N9 1.297(4)
C61 O6 1.371(4)
C61 C68 1.438(4)
C62 N9 1.375(4)
C62 C63 1.412(4)
C62 C67 1.423(4)
C63 C64 1.370(5)
C64 C65 1.414(5)
C65 C66 1.372(5)
C66 C67 1.402(5)
C67 N10 1.373(4)
C68 N10 1.289(4)
C68 O7 1.369(4)
C69 N11 1.297(4)
C69 O8 1.364(3)
C69 C76 1.429(4)
C70 N11 1.370(4)
C70 C71 1.410(5)
C70 C75 1.414(5)
C71 C72 1.373(5)
C72 C73 1.408(6)
C73 C74 1.367(6)
C74 C75 1.418(4)
C75 N12 1.372(4)
C76 N12 1.293(4)
C76 O1 1.372(4)
C77 C78 1.535(4)
C78 C79 1.524(4)
C79 C80 1.523(4)
C80 C81 1.521(4)
C81 C82 1.533(4)
C82 C83 1.520(4)
C83 C84 1.530(4)
C84 C85 1.535(5)
C85 C86 1.525(4)
C86 C87 1.521(5)
C87 C88 1.523(5)
C89 C90 1.535(4)
C90 C91 1.525(4)
C91 C92 1.523(4)
C92 C93 1.522(4)
C93 C94 1.535(4)
C94 C95 1.525(4)
C95 C96 1.520(4)
C96 C97 1.525(4)
C97 C98 1.521(4)
C98 C99 1.524(4)
C99 C100 1.521(4)
C101 C102 1.531(4)
C102 C103 1.528(4)
C103 C104 1.532(5)
C104 C105 1.516(5)
C105 C106 1.536(6)
C106 C107 1.489(6)
C107 C108 1.520(8)
C108 C1O9 1.532(5)
C108 C109 1.536(5)
C109 C110 1.546(5)
C110 C111 1.534(5)
C111 C112 1.534(5)
C1O9 C11O 1.542(5)
C11O C1I1 1.535(5)
C1I1 C1I2 1.531(5)
C113 C114 1.532(4)
C114 C115 1.518(4)
C115 C116 1.518(4)
C116 C117 1.525(4)
C117 C118 1.525(4)
C118 C119 1.531(4)
C119 C120 1.530(4)
C120 C121 1.528(4)
C121 C122 1.524(4)
C122 C123 1.517(4)
C123 C124 1.524(4)
C1A N1A 1.357(4)
C1A C2A 1.377(4)
C2A C3A 1.402(4)
C3A C4A 1.393(4)
C3A C6A 1.484(4)
C4A C5A 1.383(4)
C5A N1A 1.345(4)
C6A C11A 1.394(5)
C6A C7A 1.400(5)
C7A C8A 1.384(4)
C8A C9A 1.383(6)
C9A C10A 1.384(7)
C9A N2A 1.489(5)
C10A C11A 1.394(5)
C1S N1S 1.140(6)
C1S C2S 1.444(7)
C1T N1T 1.143(5)
C1T C2T 1.453(6)
C1W N1W 1.131(6)
C1W C2W 1.437(6)
N1A O1A 1.333(3)
N2A O2A 1.206(7)
N2A O3A 1.251(7)
C1U Cl3U 1.731(5)
C1U Cl1U 1.744(5)
C1U Cl2U 1.754(5)
C1U' Cl1' 1.728(5)
C1U' Cl3U 1.729(5)
C1U' Cl2' 1.738(5)
C1V Cl2V 1.739(5)
C1V Cl3V 1.739(5)
C1V Cl1V 1.740(5)
C1V" Cl3V 1.721(5)
C1V" Cl1" 1.723(5)
C1V" Cl2" 1.735(5)
N1R C1R 1.162(13)
C1R C2R 1.372(15)

loop_
_geom_torsion_atom_site_label_1
_geom_torsion_atom_site_label_2
_geom_torsion_atom_site_label_3
_geom_torsion_atom_site_label_4
_geom_torsion
C20 C1 C2 C3 113.9(3)
C21 C1 C2 C3 -122.8(3)
C77 C1 C2 C3 -5.2(4)
C20 C1 C2 N1 -71.7(3)
C21 C1 C2 N1 51.7(3)
C77 C1 C2 N1 169.3(2)
N1 C2 C3 C4 -1.1(3)
C1 C2 C3 C4 174.0(3)
C2 C3 C4 C5 -0.2(3)
C3 C4 C5 N1 1.4(3)
C3 C4 C5 C6 -175.7(3)
C4 C5 C6 C7 -114.2(3)
N1 C5 C6 C7 69.0(3)
C4 C5 C6 C27 121.9(3)
N1 C5 C6 C27 -54.9(3)
C4 C5 C6 C89 5.2(4)
N1 C5 C6 C89 -171.6(2)
C5 C6 C7 C8 110.9(3)
C27 C6 C7 C8 -126.2(3)
C89 C6 C7 C8 -8.8(4)
C5 C6 C7 N2 -72.3(3)
C27 C6 C7 N2 50.7(3)
C89 C6 C7 N2 168.0(2)
N2 C7 C8 C9 -1.5(3)
C6 C7 C8 C9 175.8(2)
C7 C8 C9 C10 0.2(3)
C8 C9 C10 N2 1.1(3)
C8 C9 C10 C11 -179.4(2)
C9 C10 C11 C12 -108.3(3)
N2 C10 C11 C12 71.2(3)
C9 C10 C11 C33 129.2(3)
N2 C10 C11 C33 -51.3(3)
C9 C10 C11 C101 11.0(4)
N2 C10 C11 C101 -169.5(2)
C10 C11 C12 C13 108.6(3)
C33 C11 C12 C13 -128.4(3)
C101 C11 C12 C13 -10.2(4)
C10 C11 C12 N3 -73.5(3)
C33 C11 C12 N3 49.5(3)
C101 C11 C12 N3 167.8(2)
N3 C12 C13 C14 -1.4(3)
C11 C12 C13 C14 176.8(3)
C12 C13 C14 C15 0.0(3)
C13 C14 C15 N3 1.4(3)
C13 C14 C15 C16 -177.4(3)
C14 C15 C16 C17 -109.3(3)
N3 C15 C16 C17 72.1(3)
C14 C15 C16 C39 127.0(3)
N3 C15 C16 C39 -51.7(3)
C14 C15 C16 C113 10.2(4)
N3 C15 C16 C113 -168.4(2)
C15 C16 C17 C18 110.7(3)
C39 C16 C17 C18 -126.3(3)
C113 C16 C17 C18 -8.8(4)
C15 C16 C17 N4 -72.5(3)
C39 C16 C17 N4 50.5(3)
C113 C16 C17 N4 168.0(2)
N4 C17 C18 C19 -1.5(3)
C16 C17 C18 C19 175.6(3)
C17 C18 C19 C20 0.5(3)
C18 C19 C20 N4 0.7(3)
C18 C19 C20 C1 -180.0(2)
C2 C1 C20 N4 72.0(3)
C21 C1 C20 N4 -50.2(3)
C77 C1 C20 N4 -168.7(2)
C2 C1 C20 C19 -107.3(3)
C21 C1 C20 C19 130.6(3)
C77 C1 C20 C19 12.1(4)
C20 C1 C21 C26 145.0(2)
C2 C1 C21 C26 22.7(3)
C77 C1 C21 C26 -95.8(3)
C20 C1 C21 C22 -39.4(3)
C2 C1 C21 C22 -161.7(2)
C77 C1 C21 C22 79.7(3)
C26 C21 C22 C23 -1.1(4)
C1 C21 C22 C23 -176.7(2)
C21 C22 C23 C24 -0.8(4)
C21 C22 C23 O1 178.0(3)
C22 C23 C24 C25 1.9(4)
O1 C23 C24 C25 -177.1(3)
C23 C24 C25 C26 -1.1(4)
C23 C24 C25 O2 -174.0(2)
C24 C25 C26 C21 -0.7(4)
O2 C25 C26 C21 172.1(2)
C22 C21 C26 C25 1.8(4)
C1 C21 C26 C25 177.5(2)
C5 C6 C27 C32 140.1(2)
C7 C6 C27 C32 16.5(3)
C89 C6 C27 C32 -101.8(3)
C5 C6 C27 C28 -45.9(3)
C7 C6 C27 C28 -169.4(2)
C89 C6 C27 C28 72.2(3)
C32 C27 C28 C29 -0.1(4)
C6 C27 C28 C29 -174.2(2)
C27 C28 C29 O3 175.3(2)
C27 C28 C29 C30 -1.5(4)
O3 C29 C30 C31 -175.9(2)
C28 C29 C30 C31 1.2(4)
C29 C30 C31 C32 0.7(4)
C29 C30 C31 O4 -174.2(2)
C30 C31 C32 C27 -2.3(4)
O4 C31 C32 C27 172.7(2)
C28 C27 C32 C31 2.0(4)
C6 C27 C32 C31 176.2(2)
C10 C11 C33 C38 145.3(2)
C12 C11 C33 C38 23.2(3)
C101 C11 C33 C38 -96.0(3)
C10 C11 C33 C34 -39.1(3)
C12 C11 C33 C34 -161.2(2)
C101 C11 C33 C34 79.6(3)
C38 C33 C34 C35 -1.6(4)
C11 C33 C34 C35 -177.2(2)
C33 C34 C35 O5 177.0(3)
C33 C34 C35 C36 -1.3(4)
C34 C35 C36 C37 2.9(4)
O5 C35 C36 C37 -175.5(3)
C35 C36 C37 C38 -1.7(4)
C35 C36 C37 O6 -175.8(3)
C36 C37 C38 C33 -1.0(4)
O6 C37 C38 C33 173.0(2)
C34 C33 C38 C37 2.7(4)
C11 C33 C38 C37 178.4(2)
C15 C16 C39 C44 140.4(2)
C17 C16 C39 C44 17.1(3)
C113 C16 C39 C44 -101.6(3)
C15 C16 C39 C40 -45.1(3)
C17 C16 C39 C40 -168.4(2)
C113 C16 C39 C40 72.9(3)
C44 C39 C40 C41 -0.1(4)
C16 C39 C40 C41 -174.6(2)
C39 C40 C41 C42 -0.8(4)
C39 C40 C41 O7 176.5(2)
O7 C41 C42 C43 -177.4(2)
C40 C41 C42 C43 0.1(4)
C41 C42 C43 C44 1.5(4)
C41 C42 C43 O8 -172.9(2)
C40 C39 C44 C43 1.6(4)
C16 C39 C44 C43 176.2(2)
C42 C43 C44 C39 -2.4(4)
O8 C43 C44 C39 172.0(2)
N5 C46 C47 C48 -179.8(3)
C51 C46 C47 C48 0.3(4)
C46 C47 C48 C49 -0.8(4)
C47 C48 C49 C50 0.1(5)
C48 C49 C50 C51 1.1(4)
C49 C50 C51 N6 178.6(3)
C49 C50 C51 C46 -1.5(4)
N5 C46 C51 N6 0.9(4)
C47 C46 C51 N6 -179.3(2)
N5 C46 C51 C50 -179.0(2)
C47 C46 C51 C50 0.8(4)
N5 C45 C52 N6 1.3(4)
O2 C45 C52 N6 -176.8(2)
N5 C45 C52 O3 174.2(2)
O2 C45 C52 O3 -3.9(4)
N7 C54 C55 C56 176.1(3)
C59 C54 C55 C56 -0.9(4)
C54 C55 C56 C57 0.6(5)
C55 C56 C57 C58 0.6(5)
C56 C57 C58 C59 -1.4(5)
N7 C54 C59 N8 1.8(4)
C55 C54 C59 N8 178.8(3)
N7 C54 C59 C58 -176.8(3)
C55 C54 C59 C58 0.2(4)
C57 C58 C59 N8 -177.6(3)
C57 C58 C59 C54 1.0(4)
N7 C53 C60 N8 3.2(4)
O4 C53 C60 N8 -174.6(2)
N7 C53 C60 O5 177.0(2)
O4 C53 C60 O5 -0.8(4)
N9 C62 C63 C64 179.6(3)
C67 C62 C63 C64 0.3(4)
C62 C63 C64 C65 -0.4(5)
C63 C64 C65 C66 0.1(5)
C64 C65 C66 C67 0.2(5)
C65 C66 C67 N10 179.6(3)
C65 C66 C67 C62 -0.3(4)
N9 C62 C67 N10 0.8(4)
C63 C62 C67 N10 -179.9(3)
N9 C62 C67 C66 -179.3(3)
C63 C62 C67 C66 0.0(4)
N9 C61 C68 N10 -0.5(4)
O6 C61 C68 N10 -178.5(2)
N9 C61 C68 O7 173.9(2)
O6 C61 C68 O7 -4.1(4)
N11 C70 C71 C72 175.1(3)
C75 C70 C71 C72 -3.0(4)
C70 C71 C72 C73 1.5(5)
C71 C72 C73 C74 0.3(5)
C72 C73 C74 C75 -0.5(5)
N11 C70 C75 N12 3.9(4)
C71 C70 C75 N12 -177.9(3)
N11 C70 C75 C74 -175.3(3)
C71 C70 C75 C74 2.9(4)
C73 C74 C75 N12 179.6(3)
C73 C74 C75 C70 -1.1(4)
N11 C69 C76 N12 5.8(4)
O8 C69 C76 N12 -172.5(2)
N11 C69 C76 O1 -179.1(2)
O8 C69 C76 O1 2.7(3)
C20 C1 C77 C78 168.1(2)
C2 C1 C77 C78 -71.9(3)
C21 C1 C77 C78 47.0(3)
C1 C77 C78 C79 160.7(2)
C77 C78 C79 C80 168.9(2)
C78 C79 C80 C81 169.6(3)
C79 C80 C81 C82 173.5(3)
C80 C81 C82 C83 171.4(3)
C81 C82 C83 C84 -179.3(3)
C82 C83 C84 C85 170.8(3)
C83 C84 C85 C86 -69.8(4)
C84 C85 C86 C87 -65.7(4)
C85 C86 C87 C88 -175.8(3)
C5 C6 C89 C90 167.7(2)
C7 C6 C89 C90 -71.4(3)
C27 C6 C89 C90 49.0(3)
C6 C89 C90 C91 158.6(2)
C89 C90 C91 C92 168.7(3)
C90 C91 C92 C93 173.7(3)
C91 C92 C93 C94 175.8(3)
C92 C93 C94 C95 177.4(3)
C93 C94 C95 C96 -176.8(3)
C94 C95 C96 C97 174.1(3)
C95 C96 C97 C98 -177.3(3)
C96 C97 C98 C99 174.7(3)
C97 C98 C99 C100 178.7(3)
C10 C11 C101 C102 170.5(2)
C12 C11 C101 C102 -69.9(3)
C33 C11 C101 C102 50.0(3)
C11 C101 C102 C103 160.0(2)
C101 C102 C103 C104 170.0(3)
C102 C103 C104 C105 169.5(3)
C103 C104 C105 C106 176.1(4)
C104 C105 C106 C107 173.2(4)
C105 C106 C107 C108 -177.8(5)
C106 C107 C108 C1O9 175.8(7)
C106 C107 C108 C109 167.5(6)
C107 C108 C109 C110 -70.1(12)
C1O9 C108 C109 C110 148(7)
C108 C109 C110 C111 -98.7(15)
C109 C110 C111 C112 -173.3(11)
C107 C108 C1O9 C11O -68.8(14)
C109 C108 C1O9 C11O -26(6)
C108 C1O9 C11O C1I1 -51.8(17)
C1O9 C11O C1I1 C1I2 168.5(14)
C15 C16 C113 C114 168.1(2)
C17 C16 C113 C114 -71.3(3)
C39 C16 C113 C114 49.1(3)
C16 C113 C114 C115 160.6(2)
C113 C114 C115 C116 170.1(3)
C114 C115 C116 C117 172.0(3)
C115 C116 C117 C118 175.5(3)
C116 C117 C118 C119 173.5(3)
C117 C118 C119 C120 -178.1(3)
C118 C119 C120 C121 170.6(3)
C119 C120 C121 C122 -174.2(3)
C120 C121 C122 C123 177.2(3)
C121 C122 C123 C124 179.9(3)
N1A C1A C2A C3A 1.3(4)
C1A C2A C3A C4A -1.8(4)
C1A C2A C3A C6A 177.7(3)
C2A C3A C4A C5A 0.3(4)
C6A C3A C4A C5A -179.2(3)
C3A C4A C5A N1A 1.7(4)
C4A C3A C6A C11A -133.9(3)
C2A C3A C6A C11A 46.6(4)
C4A C3A C6A C7A 45.5(4)
C2A C3A C6A C7A -134.0(3)
C11A C6A C7A C8A 1.8(5)
C3A C6A C7A C8A -177.6(3)
C6A C7A C8A C9A -1.6(5)
C7A C8A C9A C10A 0.0(6)
C7A C8A C9A N2A 178.2(3)
C8A C9A C10A C11A 1.4(6)
N2A C9A C10A C11A -176.8(4)
C9A C10A C11A C6A -1.2(6)
C7A C6A C11A C10A -0.4(5)
C3A C6A C11A C10A 179.0(3)
C3 C2 N1 C5 2.0(3)
C1 C2 N1 C5 -173.7(2)
C4 C5 N1 C2 -2.1(3)
C6 C5 N1 C2 175.4(2)
C9 C10 N2 C7 -2.0(3)
C11 C10 N2 C7 178.4(2)
C8 C7 N2 C10 2.2(3)
C6 C7 N2 C10 -175.3(2)
C14 C15 N3 C12 -2.3(3)
C16 C15 N3 C12 176.6(2)
C13 C12 N3 C15 2.3(3)
C11 C12 N3 C15 -176.0(2)
C19 C20 N4 C17 -1.7(3)
C1 C20 N4 C17 178.9(2)
C18 C17 N4 C20 2.0(3)
C16 C17 N4 C20 -175.4(2)
O2 C45 N5 C46 177.4(2)
C52 C45 N5 C46 -0.6(4)
C47 C46 N5 C45 179.8(2)
C51 C46 N5 C45 -0.4(4)
O3 C52 N6 C51 -173.9(2)
C45 C52 N6 C51 -0.8(4)
C50 C51 N6 C52 179.6(2)
C46 C51 N6 C52 -0.3(4)
O4 C53 N7 C54 174.5(2)
C60 C53 N7 C54 -3.2(4)
C59 C54 N7 C53 0.8(4)
C55 C54 N7 C53 -176.2(3)
O5 C60 N8 C59 -174.4(2)
C53 C60 N8 C59 -0.5(4)
C54 C59 N8 C60 -1.9(4)
C58 C59 N8 C60 176.7(3)
O6 C61 N9 C62 178.3(2)
C68 C61 N9 C62 0.4(4)
C63 C62 N9 C61 -179.9(3)
C67 C62 N9 C61 -0.6(4)
O7 C68 N10 C67 -173.8(2)
C61 C68 N10 C67 0.6(4)
C66 C67 N10 C68 179.3(3)
C62 C67 N10 C68 -0.8(4)
O8 C69 N11 C70 174.0(2)
C76 C69 N11 C70 -4.2(4)
C71 C70 N11 C69 -178.5(3)
C75 C70 N11 C69 -0.3(4)
O1 C76 N12 C75 -177.3(2)
C69 C76 N12 C75 -2.0(4)
C70 C75 N12 C76 -2.6(4)
C74 C75 N12 C76 176.7(3)
C4A C5A N1A O1A 178.0(2)
C4A C5A N1A C1A -2.3(4)
C2A C1A N1A O1A -179.6(2)
C2A C1A N1A C5A 0.8(4)
C8A C9A N2A O2A 176.0(5)
C10A C9A N2A O2A -5.8(7)
C8A C9A N2A O3A -5.9(6)
C10A C9A N2A O3A 172.3(4)
N12 C76 O1 C23 -98.5(3)
C69 C76 O1 C23 86.0(3)
C24 C23 O1 C76 -179.5(3)
C22 C23 O1 C76 1.6(4)
N5 C45 O2 C25 38.9(3)
C52 C45 O2 C25 -143.0(2)
C24 C25 O2 C45 -131.6(3)
C26 C25 O2 C45 55.3(3)
N6 C52 O3 C29 -113.6(3)
C45 C52 O3 C29 73.1(3)
C30 C29 O3 C52 -161.5(2)
C28 C29 O3 C52 21.5(4)
N7 C53 O4 C31 38.9(3)
C60 C53 O4 C31 -143.2(2)
C30 C31 O4 C53 -127.4(3)
C32 C31 O4 C53 57.4(3)
N8 C60 O5 C35 -100.6(3)
C53 C60 O5 C35 85.3(3)
C34 C35 O5 C60 5.3(4)
C36 C35 O5 C60 -176.4(3)
N9 C61 O6 C37 41.3(3)
C68 C61 O6 C37 -140.7(2)
C36 C37 O6 C61 -134.9(3)
C38 C37 O6 C61 50.9(4)
N10 C68 O7 C41 -107.5(3)
C61 C68 O7 C41 77.8(3)
C42 C41 O7 C68 -164.8(3)
C40 C41 O7 C68 17.7(4)
N11 C69 O8 C43 37.6(4)
C76 C69 O8 C43 -144.1(2)
C42 C43 O8 C69 -131.4(3)
C44 C43 O8 C69 54.0(3)
Cl1' C1U' Cl3U C1U 151.8(12)
Cl2' C1U' Cl3U C1U 23.5(7)
Cl1U C1U Cl3U C1U' -48.7(7)
Cl2U C1U Cl3U C1U' -171.0(12)
Cl1" C1V" Cl3V C1V -16.7(13)
Cl2" C1V" Cl3V C1V -137.6(18)
Cl2V C1V Cl3V C1V" 49.4(13)
Cl1V C1V Cl3V C1V" 174.1(18)
